data_7055990
loop_
_publ_author_name
'Khasanov, Albert F.'
'Kopchuk, Dmitry S.'
'Kovalev, Igor S.'
'Taniya, Olga S.'
'Giri, Kousik'
'Slepukhin, Pavel A.'
'Santra, Sougata'
'Rahman, Matiur'
'Majee, Adinath'
'Charushin, Valery N.'
'Chupakhin, Oleg N.'

_publ_section_title
;
 Extended cavity pyrene-based iptycenes for the turn-off fluorescence
 detection of RDX and common nitroaromatic explosives
;
_journal_issue 6
_journal_name_full 'New J. Chem.'
_journal_page_first 2309
_journal_paper_doi 10.1039/C6NJ02956F
_journal_volume 41
_journal_year 2017
_chemical_formula_sum 'C221 H140 Br8 N4 O8'
_chemical_formula_weight 3618.65
_chemical_name_systematic
; 
 ? 
;
_space_group_IT_number 2
_symmetry_cell_setting triclinic
_symmetry_space_group_name_Hall '-P 1'
_symmetry_space_group_name_H-M 'P -1'
_atom_sites_solution_hydrogens geom
_atom_sites_solution_primary direct
_atom_sites_solution_secondary difmap
_audit_creation_method SHELXL-97
_audit_update_record
;
2016-06-20 deposited with the CCDC.
2017-02-06 downloaded from the CCDC.
;
_cell_angle_alpha 70.666(7)
_cell_angle_beta 88.978(8)
_cell_angle_gamma 67.069(6)
_cell_formula_units_Z 1
_cell_length_a 13.0874(6)
_cell_length_b 15.5471(12)
_cell_length_c 22.686(2)
_cell_measurement_reflns_used 7965
_cell_measurement_temperature 150(2)
_cell_measurement_theta_max 33.4955
_cell_measurement_theta_min 2.6021
_cell_volume 3978.5(6)
_computing_cell_refinement
;
CrysAlis RED, Oxford Diffraction Ltd.,
Version 1.171.29.9 (release 23-03-2006 CrysAlis171 .NET)
(compiled Mar 23 2006,23:39:28)
;
_computing_data_collection
;
CrysAlis CCD, Oxford Diffraction Ltd.,
Version 1.171.29.9 (release 23-03-2006 CrysAlis171 .NET)
(compiled Mar 23 2006,23:39:28)
;
_computing_data_reduction
;
CrysAlis RED, Oxford Diffraction Ltd.,
Version 1.171.29.9 (release 23-03-2006 CrysAlis171 .NET)
(compiled Mar 23 2006,23:39:28)
;
_computing_molecular_graphics 'Bruker SHELXTL'
_computing_publication_material 'Bruker SHELXTL'
_computing_structure_refinement 'SHELXL-97 (Sheldrick, 1997)'
_computing_structure_solution 'SHELXS-97 (Sheldrick, 1990)'
_diffrn_ambient_temperature 150(2)
_diffrn_measured_fraction_theta_full 0.964
_diffrn_measured_fraction_theta_max 0.961
_diffrn_measurement_device_type 'Xcalibur S'
_diffrn_measurement_method 'omega scans'
_diffrn_radiation_monochromator graphite
_diffrn_radiation_source 'fine-focus sealed tube'
_diffrn_radiation_type MoK\a
_diffrn_radiation_wavelength 0.71073
_diffrn_reflns_av_R_equivalents 0.0535
_diffrn_reflns_av_sigmaI/netI 0.1589
_diffrn_reflns_limit_h_max 16
_diffrn_reflns_limit_h_min -15
_diffrn_reflns_limit_k_max 19
_diffrn_reflns_limit_k_min -19
_diffrn_reflns_limit_l_max 28
_diffrn_reflns_limit_l_min -28
_diffrn_reflns_number 33893
_diffrn_reflns_theta_full 26.00
_diffrn_reflns_theta_max 26.37
_diffrn_reflns_theta_min 2.61
_diffrn_standards_decay_% 0
_diffrn_standards_interval_count 0
_diffrn_standards_interval_time 0
_diffrn_standards_number 0
_exptl_absorpt_coefficient_mu 2.085
_exptl_absorpt_correction_T_max 0.851
_exptl_absorpt_correction_T_min 0.579
_exptl_absorpt_correction_type analytical
_exptl_absorpt_process_details
;
CrysAlis RED, Oxford Diffraction Ltd.,
Version 1.171.29.9 (release 23-03-2006 CrysAlis171 .NET)
(compiled Mar 23 2006,23:39:28)
Analytical numeric absorption correction using a multifaceted crystal
        model based on expressions derived by R.C. Clark & J.S. Reid.
(Clark, R. C. & Reid, J. S. (1995). Acta Cryst. A51, 887-897)
;
_exptl_crystal_colour colorless
_exptl_crystal_density_diffrn 1.510
_exptl_crystal_density_method 'not measured'
_exptl_crystal_description prism
_exptl_crystal_F_000 1838
_exptl_crystal_size_max 0.1672
_exptl_crystal_size_mid 0.0858
_exptl_crystal_size_min 0.0226
_refine_diff_density_max 0.984
_refine_diff_density_min -0.589
_refine_diff_density_rms 0.095
_refine_ls_extinction_method none
_refine_ls_goodness_of_fit_ref 1.019
_refine_ls_hydrogen_treatment mixed
_refine_ls_matrix_type full
_refine_ls_number_parameters 1153
_refine_ls_number_reflns 15642
_refine_ls_number_restraints 208
_refine_ls_restrained_S_all 1.025
_refine_ls_R_factor_all 0.1166
_refine_ls_R_factor_gt 0.0479
_refine_ls_shift/su_max 0.001
_refine_ls_shift/su_mean 0.000
_refine_ls_structure_factor_coef Fsqd
_refine_ls_weighting_details 'calc w=1/[\s^2^(Fo^2^)+(0.0290P)^2^+0.0000P] where P=(Fo^2^+2Fc^2^)/3'
_refine_ls_weighting_scheme calc
_refine_ls_wR_factor_gt 0.0963
_refine_ls_wR_factor_ref 0.1024
_reflns_number_gt 7584
_reflns_number_total 15642
_reflns_threshold_expression >2sigma(I)
_cod_data_source_file c6nj02956f2.cif
_cod_data_source_block abs1
_cod_depositor_comments
;
The following automatic conversions were performed:

'_symmetry_cell_setting' value 'Triclinic' changed to 'triclinic'
according to
/usr/data/users/saulius/crontab/automatic-downloads/rss-feeds/RSC/lib/dictionaries/cif_core.dic
dictionary named 'cif_core.dic' version 2.4.2 from 2011-04-26.

Automatic conversion script
Id: cif_fix_values 4268 2015-11-12 08:31:59Z antanas 

 Adding full bibliography for 7055989--7055990.cif.
;
_cod_original_cell_volume 3978.5(5)
_cod_original_sg_symbol_H-M P-1
_cod_database_code 7055990

loop_
_symmetry_equiv_pos_as_xyz
'x, y, z'
'-x, -y, -z'

loop_
_atom_site_label
_atom_site_type_symbol
_atom_site_fract_x
_atom_site_fract_y
_atom_site_fract_z
_atom_site_U_iso_or_equiv
_atom_site_adp_type
_atom_site_occupancy
_atom_site_symmetry_multiplicity
_atom_site_calc_flag
_atom_site_refinement_flags
_atom_site_disorder_assembly
_atom_site_disorder_group
Br1 Br 1.10291(5) -0.06431(4) 0.91364(3) 0.03138(16) Uani 1 1 d . A 1
C1 C 0.8867(4) -0.2891(3) 0.7042(2) 0.0187(12) Uani 1 1 d . A 1
N1S N 1.4103(9) -0.1781(9) 0.8758(6) 0.080(3) Uani 0.70 1 d PU B 1
O1S O 1.4063(9) -0.2398(8) 0.9258(5) 0.209(4) Uani 1 1 d U B 1
C1S C 1.3530(7) -0.1846(8) 0.8234(6) 0.087(3) Uani 1 1 d . B 1
Br2 Br 0.84862(4) -0.18512(4) 0.57211(3) 0.02934(16) Uani 1 1 d . A 1
C2 C 1.2091(4) 0.1591(3) 0.6402(3) 0.0294(14) Uani 1 1 d . A 1
H2A H 1.1878 0.1695 0.5987 0.035 Uiso 1 1 calc R A 1
O2S O 1.4242(9) -0.1100(9) 0.8670(6) 0.155(4) Uani 0.70 1 d PU B 1
C2S C 1.3130(7) -0.2607(7) 0.8388(5) 0.071(3) Uani 1 1 d . B 1
H2SA H 1.3212 -0.3046 0.8797 0.086 Uiso 1 1 calc R B 1
N2S N 1.2801(6) -0.5203(6) 0.9396(5) 0.086(2) Uani 1 1 d . C 1
Br3 Br 0.79897(5) 0.12506(4) 0.91009(3) 0.03004(15) Uani 1 1 d . D 1
C3 C 0.6586(4) -0.3610(3) 0.7180(3) 0.0260(13) Uani 1 1 d . A 1
H3A H 0.6373 -0.3478 0.6759 0.031 Uiso 1 1 calc R A 1
O3S O 1.2929(7) -0.5430(7) 0.9946(4) 0.182(4) Uani 1 1 d . C 1
C3S C 1.2645(7) -0.2642(7) 0.7914(7) 0.100(4) Uani 1 1 d . B 1
H3SA H 1.2352 -0.3118 0.7975 0.120 Uiso 1 1 calc R B 1
N3S N 1.330(3) -0.266(2) 0.8986(16) 0.118(9) Uani 0.30 1 d PDU E 2
Br4 Br 0.54070(5) -0.08610(4) 0.61797(3) 0.02984(16) Uani 1 1 d . D 1
C4 C 0.8544(4) -0.3686(3) 0.6953(2) 0.0238(13) Uani 1 1 d . A 1
H4A H 0.8311 -0.3551 0.6512 0.029 Uiso 1 1 calc R A 1
O4S O 1.1929(7) -0.4804(5) 0.9058(4) 0.141(3) Uani 1 1 d . C 1
C4S C 1.2554(6) -0.1971(7) 0.7312(5) 0.085(3) Uani 1 1 d . B 1
H4SA H 1.2183 -0.2004 0.6979 0.102 Uiso 1 1 calc R B 1
C5 C 1.0186(4) -0.1950(4) 0.8627(2) 0.0207(13) Uani 1 1 d . A 1
H5A H 1.0412 -0.2088 0.9046 0.025 Uiso 1 1 calc R A 1
C5S C 1.2949(6) -0.1323(6) 0.7196(4) 0.063(2) Uani 1 1 d . B 1
H5SA H 1.2894 -0.0908 0.6784 0.076 Uiso 1 1 calc R B 1
O5S O 1.307(2) -0.320(2) 0.9412(16) 0.208(13) Uani 0.30 1 d PDU E 2
C6 C 1.1069(4) -0.6199(4) 0.7299(3) 0.0325(15) Uani 1 1 d . A 1
H6A H 1.1462 -0.6650 0.7105 0.039 Uiso 1 1 calc R A 1
C6S C 1.3491(7) -0.1225(6) 0.7708(6) 0.080(3) Uani 1 1 d . B 1
H6SA H 1.3780 -0.0747 0.7650 0.096 Uiso 1 1 calc R B 1
C7 C 0.6175(4) -0.3887(4) 0.8236(3) 0.0313(15) Uani 1 1 d . A 1
H7A H 0.5680 -0.3947 0.8530 0.038 Uiso 1 1 calc R A 1
C7S C 1.3829(8) -0.5499(6) 0.9098(4) 0.090(3) Uani 1 1 d U C 1
C8 C 1.3149(5) 0.1510(4) 0.6587(3) 0.0366(15) Uani 1 1 d U A 1
H8A H 1.3638 0.1572 0.6290 0.044 Uiso 1 1 calc R A 1
C8S C 1.4797(6) -0.5772(5) 0.9450(4) 0.076(2) Uani 1 1 d U C 1
H8SA H 1.4783 -0.5721 0.9847 0.091 Uiso 1 1 calc R C 1
C9 C 0.7975(4) -0.3945(4) 0.7999(2) 0.0218(12) Uani 1 1 d U A 1
C9S C 1.5828(8) -0.6132(7) 0.9225(5) 0.124(3) Uani 1 1 d U C 1
H9SA H 1.6518 -0.6381 0.9464 0.149 Uiso 1 1 calc R C 1
C10 C 1.0176(4) 0.1615(3) 0.6744(2) 0.0191(12) Uani 1 1 d U A 1
H10A H 0.9945 0.1743 0.6304 0.023 Uiso 1 1 calc R A 1
C10S C 1.5694(8) -0.6071(7) 0.8573(5) 0.120(3) Uani 1 1 d U C 1
H10B H 1.6338 -0.6273 0.8384 0.143 Uiso 1 1 calc R C 1
C11 C 1.1365(4) 0.1512(3) 0.6853(2) 0.0205(12) Uani 1 1 d U A 1
C11S C 1.4773(8) -0.5766(7) 0.8251(5) 0.122(3) Uani 1 1 d U C 1
H11A H 1.4750 -0.5734 0.7834 0.147 Uiso 1 1 calc R C 1
C12 C 1.2766(4) 0.1241(4) 0.7646(2) 0.0258(13) Uani 1 1 d U A 1
H12A H 1.2998 0.1113 0.8062 0.031 Uiso 1 1 calc R A 1
C12S C 1.3725(7) -0.5457(6) 0.8531(4) 0.092(3) Uani 1 1 d U C 1
H12B H 1.3030 -0.5245 0.8307 0.111 Uiso 1 1 calc R C 1
C13 C 1.0810(4) 0.1268(3) 0.7894(2) 0.0186(12) Uani 1 1 d . A 1
H13A H 1.1055 0.1138 0.8332 0.022 Uiso 1 1 calc R A 1
C13S C 0.9766(13) -0.5343(15) 0.4891(8) 0.081(6) Uani 0.50 1 d PDU . 2
C14 C 0.9182(4) -0.4061(3) 0.8125(2) 0.0193(12) Uani 1 1 d U A 1
H14B H 0.9414 -0.4203 0.8568 0.023 Uiso 1 1 calc R A 1
C14S C 1.0560(14) -0.5833(13) 0.5381(8) 0.038(5) Uani 0.50 1 d PDU . 2
H14A H 1.0753 -0.6528 0.5608 0.046 Uiso 0.50 1 d PR . 2
C15 C 0.9436(4) 0.2440(3) 0.6971(2) 0.0160(12) Uani 1 1 d U A 1
C15S C 1.1107(13) -0.5471(13) 0.5567(8) 0.085(5) Uani 0.50 1 d PDU . 2
H15A H 1.1746 -0.5864 0.5884 0.102 Uiso 0.50 1 d PR . 2
C16 C 0.7240(4) -0.4019(3) 0.8434(2) 0.0242(13) Uani 1 1 d U A 1
H16B H 0.7453 -0.4157 0.8855 0.029 Uiso 1 1 calc R A 1
C16S C 1.081(2) -0.4504(16) 0.5345(12) 0.097(9) Uani 0.50 1 d PDU . 2
H16A H 1.1171 -0.4177 0.5504 0.117 Uiso 0.50 1 d PR . 2
C17 C 1.0495(4) 0.0465(3) 0.7821(2) 0.0162(12) Uani 1 1 d U A 1
C17S C 1.0043(10) -0.3816(9) 0.4864(6) 0.038(3) Uani 0.50 1 d PDU . 2
H17A H 0.9841 -0.3113 0.4665 0.046 Uiso 0.50 1 d PR . 2
C18 C 1.0815(4) -0.5731(4) 0.8218(3) 0.0253(13) Uani 1 1 d U A 1
H18B H 1.1029 -0.5868 0.8639 0.030 Uiso 1 1 calc R A 1
C18S C 0.954(3) -0.435(2) 0.4718(15) 0.125(14) Uani 0.50 1 d PDU . 2
H18A H 0.8915 -0.3937 0.4393 0.150 Uiso 0.50 1 d PR . 2
C19 C 1.1700(4) 0.1334(3) 0.7469(2) 0.0188(12) Uani 1 1 d U A 1
C19S C 0.9085(18) -0.5759(14) 0.4622(11) 0.074(7) Uani 0.50 1 d PDU . 2
H19A H 0.8563 -0.5210 0.4281 0.111 Uiso 0.50 1 d PR . 2
H19B H 0.9569 -0.6258 0.4465 0.111 Uiso 0.50 1 d PR . 2
H19C H 0.8683 -0.6042 0.4931 0.111 Uiso 0.50 1 d PR . 2
C20 C 1.3469(4) 0.1343(4) 0.7191(3) 0.0372(17) Uani 1 1 d . A 1
H20A H 1.4175 0.1295 0.7302 0.045 Uiso 1 1 calc R A 1
C20S C 1.1802(9) -0.3774(8) 0.6849(6) 0.107(5) Uani 0.70 1 d P F 1
H20B H 1.1410 -0.4196 0.7004 0.160 Uiso 0.70 1 calc PR F 1
H20C H 1.1369 -0.3223 0.6479 0.160 Uiso 0.70 1 calc PR F 1
H20D H 1.1915 -0.3527 0.7167 0.160 Uiso 0.70 1 calc PR F 1
C21 C 0.7922(4) 0.3962(4) 0.6936(3) 0.0275(14) Uani 1 1 d . A 1
H21A H 0.7306 0.4539 0.6710 0.033 Uiso 1 1 calc R A 1
C21S C 1.2899(9) -0.4353(9) 0.6690(6) 0.048(3) Uani 0.70 1 d PU F 1
C22 C 0.9570(4) -0.4672(3) 0.7253(2) 0.0210(12) Uani 1 1 d . A 1
C22S C 1.3621(5) -0.3774(5) 0.6434(3) 0.0508(18) Uani 1 1 d . F 1
H22A H 1.3383 -0.3091 0.6343 0.061 Uiso 1 1 calc R F 1
C23 C 0.9146(4) -0.1347(3) 0.6716(2) 0.0152(12) Uani 1 1 d . A 1
C23S C 1.4663(4) -0.4379(5) 0.6354(3) 0.0369(15) Uani 1 1 d . F 1
H23A H 1.5184 -0.4115 0.6207 0.044 Uiso 1 1 calc R F 1
C24 C 0.8228(4) 0.3768(4) 0.7559(3) 0.0267(14) Uani 1 1 d . A 1
H24A H 0.7813 0.4208 0.7755 0.032 Uiso 1 1 calc R A 1
C24S C 1.4930(6) -0.5359(5) 0.6487(4) 0.070(2) Uani 1 1 d D F 1
H24B H 1.5675 -0.5736 0.6470 0.084 Uiso 1 1 calc R F 1
C25 C 1.0170(4) -0.1065(3) 0.8159(2) 0.0158(12) Uani 1 1 d . A 1
C25S C 1.4316(10) -0.5848(10) 0.6634(6) 0.073(4) Uani 0.70 1 d PDU F 1
H25A H 1.4537 -0.6499 0.6645 0.087 Uiso 0.70 1 calc PR F 1
C26 C 0.9219(4) -0.3089(3) 0.7675(2) 0.0191(12) Uani 1 1 d . A 1
C26S C 1.3358(11) -0.5339(9) 0.6767(6) 0.069(4) Uani 0.70 1 d PD F 1
H26A H 1.2924 -0.5691 0.6936 0.083 Uiso 0.70 1 calc PR F 1
C27 C 0.8525(4) 0.3307(3) 0.6644(2) 0.0229(13) Uani 1 1 d . A 1
H27A H 0.8315 0.3451 0.6222 0.027 Uiso 1 1 calc R A 1
C27S C 1.4165(16) -0.6734(14) 0.7039(10) 0.051(6) Uani 0.30 1 d PU G 2
H27B H 1.4921 -0.7195 0.7059 0.077 Uiso 0.30 1 calc PR G 2
H27C H 1.3697 -0.6738 0.6720 0.077 Uiso 0.30 1 calc PR G 2
H27D H 1.3902 -0.6929 0.7439 0.077 Uiso 0.30 1 calc PR G 2
C28 C 0.9905(4) -0.4869(4) 0.7879(2) 0.0221(13) Uani 1 1 d . A 1
C28S C 1.278(2) -0.388(2) 0.6621(14) 0.048(3) Uani 0.30 1 d P G 2
H28B H 1.2058 -0.3366 0.6596 0.058 Uiso 0.30 1 d PR G 2
C29 C 0.9434(4) 0.0170(4) 0.6402(2) 0.0200(13) Uani 1 1 d . A 1
H29A H 0.9423 0.0737 0.6085 0.024 Uiso 1 1 calc R A 1
C29S C 1.413(3) -0.570(3) 0.6881(15) 0.073(4) Uani 0.30 1 d P G 2
C30 C 0.9763(4) 0.2252(3) 0.7603(2) 0.0183(12) Uani 1 1 d . A 1
C30S C 1.295(3) -0.494(2) 0.6871(15) 0.069(4) Uani 0.30 1 d PU G 2
H30A H 1.2369 -0.5135 0.7012 0.083 Uiso 0.30 1 calc PR G 2
C31 C 0.7643(4) -0.3748(3) 0.7373(2) 0.0213(12) Uani 1 1 d . A 1
C32 C 0.9529(4) -0.2437(3) 0.7840(2) 0.0165(12) Uani 1 1 d . A 1
C33 C 0.9787(4) 0.0006(3) 0.7034(2) 0.0178(12) Uani 1 1 d . A 1
C34 C 1.1404(4) -0.6389(4) 0.7916(3) 0.0315(15) Uani 1 1 d . A 1
H34A H 1.2030 -0.6963 0.8135 0.038 Uiso 1 1 calc R A 1
C35 C 0.5833(4) -0.3670(4) 0.7616(3) 0.0299(14) Uani 1 1 d . A 1
H35A H 0.5109 -0.3564 0.7490 0.036 Uiso 1 1 calc R A 1
C36 C 0.9881(4) -0.2591(3) 0.8474(2) 0.0174(12) Uani 1 1 d . A 1
H36A H 0.9901 -0.3158 0.8795 0.021 Uiso 1 1 calc R A 1
C37 C 1.0127(4) 0.0652(3) 0.7198(2) 0.0152(12) Uani 1 1 d . A 1
C38 C 0.9162(4) 0.2907(3) 0.7897(2) 0.0219(13) Uani 1 1 d . A 1
H38A H 0.9378 0.2776 0.8317 0.026 Uiso 1 1 calc R A 1
C39 C 0.9494(4) -0.1551(3) 0.7355(2) 0.0155(12) Uani 1 1 d . A 1
C40 C 0.9807(4) -0.0866(3) 0.7516(2) 0.0145(12) Uani 1 1 d . A 1
C41 C 0.8857(4) -0.2050(3) 0.6576(2) 0.0160(12) Uani 1 1 d . A 1
C42 C 1.0501(4) -0.0382(4) 0.8287(2) 0.0198(13) Uani 1 1 d . A 1
C43 C 1.0134(4) -0.5327(4) 0.6958(3) 0.0270(13) Uani 1 1 d . A 1
H43A H 0.9903 -0.5198 0.6541 0.032 Uiso 1 1 calc R A 1
C44 C 0.9118(4) -0.0454(3) 0.6244(2) 0.0178(12) Uani 1 1 d . A 1
H44A H 0.8878 -0.0308 0.5825 0.021 Uiso 1 1 calc R A 1
C45 C 0.3400(5) 0.4199(5) 0.4848(3) 0.0445(18) Uani 1 1 d . D 1
H45A H 0.2933 0.4870 0.4751 0.053 Uiso 1 1 calc R D 1
C46 C 1.0715(5) -0.3200(5) 1.0476(3) 0.0383(17) Uani 1 1 d . D 1
H46A H 1.1441 -0.3426 1.0665 0.046 Uiso 1 1 calc R D 1
C47 C 0.8892(4) -0.1912(4) 1.0105(2) 0.0235(13) Uani 1 1 d . D 1
C48 C 0.5204(4) -0.1501(4) 1.0724(3) 0.0325(15) Uani 1 1 d . D 1
H48A H 0.4625 -0.1667 1.0892 0.039 Uiso 1 1 calc R D 1
C49 C 0.6623(4) -0.1493(4) 0.8178(2) 0.0203(13) Uani 1 1 d . D 1
H49A H 0.6621 -0.2080 0.8464 0.024 Uiso 1 1 calc R D 1
C50 C 0.6997(4) 0.1770(4) 0.7072(2) 0.0199(13) Uani 1 1 d . D 1
H50A H 0.7013 0.2349 0.6782 0.024 Uiso 1 1 calc R D 1
C51 C 0.6651(4) -0.1681(3) 1.0061(2) 0.0211(13) Uani 1 1 d . D 1
C52 C 0.7602(4) 0.0394(4) 0.8807(2) 0.0194(13) Uani 1 1 d . D 1
C53 C 0.7295(4) 0.0758(4) 0.4634(2) 0.0320(15) Uani 1 1 d . D 1
H53A H 0.7048 0.0357 0.4502 0.038 Uiso 1 1 calc R D 1
C54 C 0.4448(4) 0.3827(4) 0.5189(2) 0.0335(15) Uani 1 1 d . D 1
H54A H 0.4677 0.4235 0.5324 0.040 Uiso 1 1 calc R D 1
C55 C 0.6642(4) 0.0271(3) 0.7294(2) 0.0139(12) Uani 1 1 d . D 1
C56 C 0.6711(4) 0.1244(4) 0.5027(2) 0.0241(13) Uani 1 1 d . D 1
C57 C 0.5966(4) -0.0079(4) 0.6458(2) 0.0154(12) Uani 1 1 d . D 1
C58 C 0.9349(4) -0.3503(4) 1.0005(2) 0.0268(14) Uani 1 1 d . D 1
H58A H 0.9145 -0.3929 0.9876 0.032 Uiso 1 1 calc R D 1
C59 C 0.9953(4) -0.2230(4) 1.0385(2) 0.0292(14) Uani 1 1 d . D 1
H59A H 1.0164 -0.1806 1.0514 0.035 Uiso 1 1 calc R D 1
C60 C 0.7303(4) -0.1116(4) 0.9042(2) 0.0176(12) Uani 1 1 d . D 1
C61 C 0.8008(5) 0.1991(4) 0.5005(3) 0.0382(16) Uani 1 1 d . D 1
H61A H 0.8240 0.2416 0.5118 0.046 Uiso 1 1 calc R D 1
C62 C 0.6972(4) 0.0018(3) 0.7950(2) 0.0145(12) Uani 1 1 d . D 1
C63 C 1.0401(5) -0.3821(4) 1.0289(3) 0.0380(16) Uani 1 1 d . D 1
H63A H 1.0915 -0.4470 1.0357 0.046 Uiso 1 1 calc R D 1
C64 C 0.5774(4) -0.1913(4) 1.0296(2) 0.0276(14) Uani 1 1 d . D 1
H64A H 0.5568 -0.2339 1.0170 0.033 Uiso 1 1 calc R D 1
C65 C 0.7612(4) -0.0487(4) 0.9246(2) 0.0185(12) Uani 1 1 d . D 1
C66 C 0.6650(4) 0.1161(4) 0.6850(2) 0.0162(12) Uani 1 1 d . D 1
C67 C 0.5983(4) 0.0780(4) 0.6020(2) 0.0193(13) Uani 1 1 d . D 1
C68 C 0.3731(4) 0.2616(4) 0.4790(2) 0.0307(14) Uani 1 1 d . D 1
H68A H 0.3501 0.2204 0.4661 0.037 Uiso 1 1 calc R D 1
C69 C 0.4767(4) 0.2243(4) 0.5121(2) 0.0220(12) Uani 1 1 d . D 1
C70 C 0.6355(4) -0.0605(4) 1.0665(2) 0.0248(13) Uani 1 1 d . D 1
H70A H 0.6541 -0.0162 1.0785 0.030 Uiso 1 1 calc R D 1
C71 C 0.7306(4) 0.1537(3) 0.7689(2) 0.0185(12) Uani 1 1 d . D 1
H71A H 0.7528 0.1956 0.7815 0.022 Uiso 1 1 calc R D 1
C72 C 0.6328(4) 0.1391(4) 0.6222(2) 0.0180(13) Uani 1 1 d . D 1
C73 C 0.7297(4) 0.0653(3) 0.8152(2) 0.0153(12) Uani 1 1 d . D 1
C74 C 0.5671(4) 0.1174(4) 0.5309(2) 0.0247(13) Uani 1 1 d . D 1
H74A H 0.5422 0.0744 0.5172 0.030 Uiso 1 1 calc R D 1
C75 C 0.6934(4) -0.1024(3) 1.0251(2) 0.0189(12) Uani 1 1 d . D 1
C76 C 0.7383(4) -0.2056(3) 0.9592(2) 0.0197(12) Uani 1 1 d . D 1
H76A H 0.7166 -0.2502 0.9454 0.024 Uiso 1 1 calc R D 1
C77 C 0.6301(4) -0.1248(4) 0.7563(2) 0.0185(12) Uani 1 1 d . D 1
H77A H 0.6078 -0.1667 0.7436 0.022 Uiso 1 1 calc R D 1
C78 C 0.3025(5) 0.3616(5) 0.4648(3) 0.0424(17) Uani 1 1 d . D 1
H78A H 0.2317 0.3884 0.4424 0.051 Uiso 1 1 calc R D 1
C79 C 0.6326(4) 0.2307(3) 0.5661(2) 0.0161(12) Uani 1 1 d . D 1
H79A H 0.6576 0.2740 0.5794 0.019 Uiso 1 1 calc R D 1
C80 C 0.7055(4) 0.1861(4) 0.5223(2) 0.0262(14) Uani 1 1 d . D 1
C81 C 0.6294(4) -0.0360(3) 0.7102(2) 0.0158(12) Uani 1 1 d . D 1
C82 C 0.7935(4) -0.0866(3) 0.9957(2) 0.0218(13) Uani 1 1 d . D 1
H82A H 0.8150 -0.0419 1.0095 0.026 Uiso 1 1 calc R D 1
C83 C 0.6967(4) -0.0884(3) 0.8404(2) 0.0148(12) Uani 1 1 d . D 1
C84 C 0.8259(5) 0.0884(5) 0.4441(3) 0.0445(18) Uani 1 1 d . D 1
H84A H 0.8670 0.0549 0.4185 0.053 Uiso 1 1 calc R D 1
C85 C 0.5132(4) 0.2842(4) 0.5319(2) 0.0260(13) Uani 1 1 d . D 1
C86 C 0.8594(4) -0.2555(4) 0.9912(2) 0.0197(12) Uani 1 1 d . D 1
C87 C 0.5481(4) -0.0857(4) 1.0902(3) 0.0329(15) Uani 1 1 d . D 1
H87A H 0.5082 -0.0582 1.1185 0.040 Uiso 1 1 calc R D 1
C88 C 0.8614(5) 0.1493(5) 0.4621(3) 0.0416(17) Uani 1 1 d . D 1
H88A H 0.9258 0.1573 0.4487 0.050 Uiso 1 1 calc R D 1

loop_
_atom_site_aniso_label
_atom_site_aniso_U_11
_atom_site_aniso_U_22
_atom_site_aniso_U_33
_atom_site_aniso_U_23
_atom_site_aniso_U_13
_atom_site_aniso_U_12
Br1 0.0474(4) 0.0299(3) 0.0211(3) -0.0057(3) -0.0012(3) -0.0226(3)
C1 0.019(3) 0.013(3) 0.023(3) -0.009(3) 0.004(2) -0.005(2)
N1S 0.080(5) 0.074(5) 0.085(5) -0.029(4) 0.022(4) -0.029(4)
O1S 0.246(8) 0.189(7) 0.182(7) -0.058(6) -0.018(6) -0.082(6)
C1S 0.056(6) 0.067(7) 0.106(9) -0.037(7) 0.031(6) 0.011(5)
Br2 0.0366(4) 0.0334(3) 0.0250(3) -0.0123(3) 0.0030(3) -0.0195(3)
C2 0.036(3) 0.018(3) 0.029(3) -0.009(3) 0.011(3) -0.006(3)
O2S 0.167(8) 0.154(8) 0.158(8) -0.074(7) 0.020(6) -0.064(6)
C2S 0.050(6) 0.060(6) 0.063(6) 0.005(5) 0.003(5) -0.003(5)
N2S 0.067(5) 0.068(5) 0.116(7) -0.042(6) -0.006(5) -0.010(4)
Br3 0.0414(4) 0.0306(3) 0.0255(3) -0.0096(3) -0.0010(3) -0.0221(3)
C3 0.026(3) 0.019(3) 0.034(3) -0.012(3) 0.001(3) -0.008(3)
O3S 0.182(8) 0.170(8) 0.099(6) -0.058(6) -0.027(6) 0.036(6)
C3S 0.041(6) 0.062(7) 0.150(11) -0.010(8) 0.010(7) 0.005(5)
N3S 0.118(9) 0.118(9) 0.118(9) -0.041(3) 0.0151(16) -0.048(4)
Br4 0.0390(4) 0.0328(3) 0.0251(3) -0.0136(3) 0.0016(3) -0.0192(3)
C4 0.028(3) 0.024(3) 0.022(3) -0.011(3) 0.008(3) -0.012(3)
O4S 0.147(7) 0.106(6) 0.156(7) -0.046(5) -0.032(6) -0.035(5)
C4S 0.060(6) 0.066(6) 0.113(9) -0.041(7) 0.019(6) -0.003(5)
C5 0.022(3) 0.023(3) 0.013(3) -0.003(3) 0.004(2) -0.007(3)
C5S 0.047(5) 0.057(6) 0.078(6) -0.022(5) 0.023(5) -0.015(4)
O5S 0.205(15) 0.204(16) 0.207(16) -0.062(10) 0.029(10) -0.083(10)
C6 0.030(4) 0.024(3) 0.057(4) -0.023(3) 0.020(3) -0.018(3)
C6S 0.059(6) 0.043(5) 0.139(9) -0.043(6) 0.044(7) -0.014(4)
C7 0.026(3) 0.019(3) 0.051(4) -0.011(3) 0.019(3) -0.012(3)
C7S 0.091(3) 0.089(3) 0.091(3) -0.0313(13) 0.0118(11) -0.0373(14)
C8 0.0352(18) 0.0364(18) 0.0373(18) -0.0114(10) 0.0074(10) -0.0151(11)
C8S 0.075(2) 0.075(2) 0.078(2) -0.0261(12) 0.0077(11) -0.0318(13)
C9 0.0218(15) 0.0204(15) 0.0231(15) -0.0075(10) 0.0033(10) -0.0086(10)
C9S 0.125(4) 0.124(4) 0.125(4) -0.0433(15) 0.0157(11) -0.0513(17)
C10 0.0197(14) 0.0192(14) 0.0187(15) -0.0065(10) 0.0023(10) -0.0085(10)
C10S 0.119(4) 0.119(4) 0.120(4) -0.0411(15) 0.0171(11) -0.0492(17)
C11 0.0204(14) 0.0189(14) 0.0214(15) -0.0063(10) 0.0033(10) -0.0078(10)
C11S 0.123(4) 0.122(4) 0.123(4) -0.0425(15) 0.0151(11) -0.0505(17)
C12 0.0255(15) 0.0250(15) 0.0269(16) -0.0089(10) 0.0026(10) -0.0102(10)
C12S 0.094(3) 0.091(3) 0.092(3) -0.0326(13) 0.0113(11) -0.0375(14)
C13 0.016(3) 0.017(3) 0.018(3) -0.003(2) -0.001(2) -0.003(2)
C13S 0.076(7) 0.085(7) 0.077(7) -0.030(5) 0.022(5) -0.026(5)
C14 0.023(3) 0.017(2) 0.021(3) -0.011(2) 0.005(2) -0.009(2)
C14S 0.039(6) 0.025(6) 0.029(6) 0.002(4) 0.026(4) -0.002(4)
C15 0.016(2) 0.012(2) 0.022(3) -0.004(2) 0.003(2) -0.010(2)
C15S 0.077(6) 0.092(7) 0.066(6) -0.027(5) 0.024(5) -0.015(5)
C16 0.029(3) 0.013(2) 0.029(3) -0.006(2) 0.003(2) -0.007(2)
C16S 0.100(10) 0.099(10) 0.093(10) -0.036(6) 0.031(5) -0.039(6)
C17 0.014(2) 0.014(2) 0.021(3) -0.006(2) 0.005(2) -0.006(2)
C17S 0.034(5) 0.037(5) 0.031(5) -0.007(4) 0.012(4) -0.006(4)
C18 0.025(3) 0.024(3) 0.031(3) -0.007(2) 0.001(2) -0.016(2)
C18S 0.125(14) 0.122(15) 0.125(15) -0.040(7) 0.024(5) -0.049(7)
C19 0.017(2) 0.009(2) 0.027(3) -0.006(2) 0.003(2) -0.0031(19)
C19S 0.080(8) 0.073(8) 0.074(8) -0.029(5) 0.034(5) -0.035(5)
C20 0.014(3) 0.026(3) 0.058(4) -0.001(3) 0.003(3) -0.004(3)
C20S 0.087(9) 0.080(9) 0.147(13) -0.041(9) 0.054(9) -0.028(7)
C21 0.020(3) 0.012(3) 0.044(4) -0.004(3) 0.004(3) -0.004(2)
C21S 0.027(4) 0.061(6) 0.049(4) -0.014(4) 0.015(3) -0.015(4)
C22 0.023(3) 0.015(3) 0.030(3) -0.010(3) 0.011(3) -0.012(2)
C22S 0.047(4) 0.067(5) 0.037(4) -0.015(4) 0.001(3) -0.025(4)
C23 0.009(3) 0.014(3) 0.020(3) -0.006(2) 0.003(2) -0.002(2)
C23S 0.020(3) 0.057(4) 0.038(4) -0.019(3) 0.006(3) -0.019(3)
C24 0.020(3) 0.017(3) 0.042(4) -0.010(3) 0.016(3) -0.008(3)
C24S 0.056(5) 0.047(5) 0.109(7) -0.025(5) -0.014(5) -0.025(4)
C25 0.008(3) 0.015(3) 0.020(3) -0.004(3) 0.003(2) -0.002(2)
C25S 0.073(5) 0.078(5) 0.072(6) -0.035(4) 0.001(4) -0.028(4)
C26 0.017(3) 0.014(3) 0.028(3) -0.009(3) 0.006(2) -0.007(2)
C26S 0.073(6) 0.062(6) 0.081(5) -0.014(4) 0.018(4) -0.046(5)
C27 0.018(3) 0.018(3) 0.028(3) 0.000(3) -0.006(3) -0.009(2)
C27S 0.050(7) 0.045(7) 0.062(7) -0.018(5) 0.012(5) -0.023(5)
C28 0.018(3) 0.018(3) 0.033(3) -0.005(3) 0.009(3) -0.013(2)
C28S 0.027(4) 0.061(6) 0.049(4) -0.014(4) 0.015(3) -0.015(4)
C29 0.025(3) 0.013(3) 0.018(3) -0.003(3) 0.008(2) -0.007(2)
C29S 0.073(5) 0.078(5) 0.072(6) -0.035(4) 0.001(4) -0.028(4)
C30 0.015(3) 0.017(3) 0.028(3) -0.006(3) 0.005(2) -0.013(2)
C30S 0.073(6) 0.062(6) 0.081(5) -0.014(4) 0.018(4) -0.046(5)
C31 0.020(3) 0.008(3) 0.032(3) -0.005(2) 0.003(3) -0.004(2)
C32 0.008(3) 0.018(3) 0.025(3) -0.010(3) 0.006(2) -0.003(2)
C33 0.015(3) 0.011(3) 0.022(3) -0.005(3) 0.002(2) -0.001(2)
C34 0.017(3) 0.024(3) 0.050(4) -0.008(3) 0.004(3) -0.008(3)
C35 0.023(3) 0.015(3) 0.041(4) -0.003(3) -0.006(3) -0.002(3)
C36 0.022(3) 0.010(3) 0.020(3) -0.004(2) 0.002(2) -0.008(2)
C37 0.014(3) 0.010(3) 0.020(3) -0.006(2) 0.005(2) -0.002(2)
C38 0.025(3) 0.022(3) 0.025(3) -0.008(3) 0.010(3) -0.017(3)
C39 0.010(3) 0.012(3) 0.023(3) -0.007(3) 0.009(2) -0.003(2)
C40 0.010(3) 0.011(3) 0.021(3) -0.007(2) 0.003(2) -0.001(2)
C41 0.014(3) 0.020(3) 0.012(3) -0.006(2) 0.001(2) -0.005(2)
C42 0.013(3) 0.021(3) 0.024(3) -0.007(3) 0.001(2) -0.006(2)
C43 0.031(3) 0.026(3) 0.037(3) -0.016(3) 0.012(3) -0.021(3)
C44 0.017(3) 0.016(3) 0.016(3) -0.006(3) 0.001(2) -0.003(2)
C45 0.046(4) 0.029(4) 0.031(4) -0.005(3) 0.002(3) 0.007(3)
C46 0.020(3) 0.046(4) 0.022(3) 0.006(3) -0.004(3) 0.000(3)
C47 0.028(3) 0.030(3) 0.008(3) 0.000(3) 0.005(2) -0.014(3)
C48 0.019(3) 0.038(4) 0.027(3) 0.000(3) 0.006(3) -0.008(3)
C49 0.024(3) 0.013(3) 0.024(3) -0.005(3) 0.010(3) -0.009(2)
C50 0.021(3) 0.017(3) 0.020(3) -0.002(3) 0.006(2) -0.010(2)
C51 0.025(3) 0.017(3) 0.011(3) 0.002(2) -0.006(2) -0.004(2)
C52 0.016(3) 0.020(3) 0.025(3) -0.012(3) 0.003(2) -0.007(2)
C53 0.028(3) 0.032(3) 0.024(3) -0.004(3) 0.001(3) -0.004(3)
C54 0.040(4) 0.025(3) 0.025(3) -0.004(3) 0.004(3) -0.005(3)
C55 0.010(3) 0.018(3) 0.013(3) -0.006(2) 0.002(2) -0.005(2)
C56 0.015(3) 0.030(3) 0.017(3) -0.003(3) 0.000(2) -0.003(3)
C57 0.010(3) 0.026(3) 0.015(3) -0.014(3) 0.000(2) -0.007(2)
C58 0.031(3) 0.018(3) 0.016(3) 0.004(3) -0.002(3) -0.001(3)
C59 0.027(3) 0.043(4) 0.016(3) 0.000(3) -0.002(3) -0.022(3)
C60 0.014(3) 0.015(3) 0.020(3) -0.003(3) 0.003(2) -0.005(2)
C61 0.039(4) 0.041(4) 0.023(3) 0.010(3) -0.010(3) -0.022(3)
C62 0.011(3) 0.015(3) 0.020(3) -0.007(2) 0.006(2) -0.006(2)
C63 0.034(4) 0.033(4) 0.027(3) -0.002(3) 0.005(3) 0.000(3)
C64 0.028(3) 0.026(3) 0.022(3) 0.004(3) 0.000(3) -0.015(3)
C65 0.019(3) 0.016(3) 0.019(3) -0.004(3) 0.002(2) -0.007(2)
C66 0.014(3) 0.018(3) 0.017(3) -0.006(3) 0.002(2) -0.007(2)
C67 0.014(3) 0.027(3) 0.015(3) -0.006(3) 0.004(2) -0.008(3)
C68 0.024(3) 0.048(4) 0.019(3) -0.013(3) 0.005(3) -0.012(3)
C69 0.024(3) 0.024(3) 0.014(3) -0.004(3) 0.004(2) -0.007(3)
C70 0.028(3) 0.020(3) 0.019(3) -0.004(3) -0.002(3) -0.004(3)
C71 0.025(3) 0.016(3) 0.019(3) -0.005(3) 0.005(2) -0.013(2)
C72 0.012(3) 0.019(3) 0.019(3) -0.001(3) 0.001(2) -0.007(2)
C73 0.013(3) 0.016(3) 0.018(3) -0.008(2) 0.006(2) -0.006(2)
C74 0.033(3) 0.028(3) 0.017(3) -0.009(3) -0.001(3) -0.016(3)
C75 0.018(3) 0.017(3) 0.014(3) 0.000(2) -0.003(2) -0.004(2)
C76 0.029(3) 0.018(3) 0.018(3) -0.007(2) 0.002(2) -0.014(2)
C77 0.019(3) 0.019(3) 0.023(3) -0.013(3) 0.002(3) -0.009(2)
C78 0.030(4) 0.050(4) 0.028(3) -0.011(3) 0.004(3) 0.000(3)
C79 0.021(3) 0.018(3) 0.004(2) 0.001(2) -0.005(2) -0.007(2)
C80 0.020(3) 0.026(3) 0.022(3) 0.005(3) -0.005(3) -0.009(3)
C81 0.010(3) 0.016(3) 0.021(3) -0.009(3) -0.001(2) -0.002(2)
C82 0.029(3) 0.021(3) 0.019(3) -0.007(3) 0.003(3) -0.014(3)
C83 0.010(3) 0.011(3) 0.018(3) -0.004(2) 0.002(2) 0.000(2)
C84 0.031(4) 0.057(5) 0.034(4) -0.009(4) 0.012(3) -0.013(3)
C85 0.029(3) 0.027(3) 0.019(3) -0.007(3) 0.012(3) -0.010(3)
C86 0.020(3) 0.026(3) 0.007(3) 0.000(2) 0.002(2) -0.008(3)
C87 0.027(3) 0.029(4) 0.025(3) -0.003(3) 0.007(3) 0.001(3)
C88 0.020(3) 0.057(4) 0.031(4) -0.002(4) 0.010(3) -0.011(3)

loop_
_atom_type_symbol
_atom_type_description
_atom_type_scat_dispersion_real
_atom_type_scat_dispersion_imag
_atom_type_scat_source
C C 0.0033 0.0016 'International Tables Vol C Tables 4.2.6.8 and 6.1.1.4'
H H 0.0000 0.0000 'International Tables Vol C Tables 4.2.6.8 and 6.1.1.4'
O O 0.0106 0.0060 'International Tables Vol C Tables 4.2.6.8 and 6.1.1.4'
N N 0.0061 0.0033 'International Tables Vol C Tables 4.2.6.8 and 6.1.1.4'
Br Br -0.2901 2.4595 'International Tables Vol C Tables 4.2.6.8 and 6.1.1.4'

loop_
_geom_angle_atom_site_label_1
_geom_angle_atom_site_label_2
_geom_angle_atom_site_label_3
_geom_angle
_geom_angle_site_symmetry_1
_geom_angle_site_symmetry_3
C41 C1 C26 119.9(4) . .
C41 C1 C4 126.7(4) . .
C26 C1 C4 113.5(4) . .
O2S N1S O1S 130.2(18) . .
O2S N1S C1S 117.1(14) . .
O1S N1S C1S 109.6(12) . .
C6S C1S C2S 129.1(12) . .
C6S C1S N1S 114.4(13) . .
C2S C1S N1S 116.4(11) . .
C11 C2 C8 118.5(5) . .
C11 C2 H2A 120.7 . .
C8 C2 H2A 120.7 . .
C3S C2S C1S 114.2(10) . .
C3S C2S H2SA 122.9 . .
C1S C2S H2SA 122.9 . .
O3S N2S O4S 127.1(10) . .
O3S N2S C7S 115.8(9) . .
O4S N2S C7S 117.0(10) . .
C31 C3 C35 119.6(5) . .
C31 C3 H3A 120.2 . .
C35 C3 H3A 120.2 . .
C2S C3S C4S 120.4(11) . .
C2S C3S H3SA 119.8 . .
C4S C3S H3SA 119.8 . .
C31 C4 C1 105.6(4) . .
C31 C4 C22 105.7(4) . .
C1 C4 C22 105.1(4) . .
C31 C4 H4A 113.2 . .
C1 C4 H4A 113.2 . .
C22 C4 H4A 113.2 . .
C5S C4S C3S 123.0(11) . .
C5S C4S H4SA 118.5 . .
C3S C4S H4SA 118.5 . .
C36 C5 C25 121.5(5) . .
C36 C5 H5A 119.3 . .
C25 C5 H5A 119.3 . .
C4S C5S C6S 119.9(9) . .
C4S C5S H5SA 120.1 . .
C6S C5S H5SA 120.1 . .
C34 C6 C43 120.4(5) . .
C34 C6 H6A 119.8 . .
C43 C6 H6A 119.8 . .
C1S C6S C5S 113.3(9) . .
C1S C6S H6SA 123.3 . .
C5S C6S H6SA 123.3 . .
C35 C7 C16 121.7(5) . .
C35 C7 H7A 119.2 . .
C16 C7 H7A 119.2 . .
C12S C7S C8S 125.8(10) . .
C12S C7S N2S 117.5(9) . .
C8S C7S N2S 116.7(9) . .
C20 C8 C2 121.0(6) . .
C20 C8 H8A 119.5 . .
C2 C8 H8A 119.5 . .
C7S C8S C9S 121.0(9) . .
C7S C8S H8SA 119.5 . .
C9S C8S H8SA 119.5 . .
C16 C9 C31 119.5(5) . .
C16 C9 C14 126.8(5) . .
C31 C9 C14 113.6(4) . .
C8S C9S C10S 112.3(9) . .
C8S C9S H9SA 123.9 . .
C10S C9S H9SA 123.9 . .
C15 C10 C11 106.6(4) . .
C15 C10 C37 105.8(4) . .
C11 C10 C37 106.4(3) . .
C15 C10 H10A 112.5 . .
C11 C10 H10A 112.5 . .
C37 C10 H10A 112.5 . .
C11S C10S C9S 124.7(11) . .
C11S C10S H10B 117.6 . .
C9S C10S H10B 117.6 . .
C19 C11 C2 120.2(5) . .
C19 C11 C10 113.1(4) . .
C2 C11 C10 126.6(5) . .
C10S C11S C12S 120.0(11) . .
C10S C11S H11A 120.0 . .
C12S C11S H11A 120.0 . .
C20 C12 C19 118.9(5) . .
C20 C12 H12A 120.5 . .
C19 C12 H12A 120.5 . .
C7S C12S C11S 115.9(9) . .
C7S C12S H12B 122.0 . .
C11S C12S H12B 122.0 . .
C19 C13 C17 106.1(4) . .
C19 C13 C30 106.6(4) . .
C17 C13 C30 105.3(4) . .
C19 C13 H13A 112.7 . .
C17 C13 H13A 112.7 . .
C30 C13 H13A 112.7 . .
C16S C13S C18S 146(3) 2_746 2_746
C16S C13S C17S 73.1(16) 2_746 2_746
C18S C13S C17S 72.8(18) 2_746 2_746
C16S C13S C14S 137(2) 2_746 .
C18S C13S C14S 8.4(17) 2_746 .
C17S C13S C14S 64.5(11) 2_746 .
C16S C13S C18S 114.0(19) 2_746 .
C18S C13S C18S 100(3) 2_746 .
C17S C13S C18S 169(2) 2_746 .
C14S C13S C18S 107.5(19) . .
C16S C13S C15S 61.4(13) 2_746 2_746
C18S C13S C15S 152(3) 2_746 2_746
C17S C13S C15S 133.9(17) 2_746 2_746
C14S C13S C15S 159.2(16) . 2_746
C18S C13S C15S 52.7(13) . 2_746
C16S C13S C19S 10.5(16) 2_746 .
C18S C13S C19S 136(3) 2_746 .
C17S C13S C19S 62.8(14) 2_746 .
C14S C13S C19S 127.3(17) . .
C18S C13S C19S 124.5(17) . .
C15S C13S C19S 71.8(14) 2_746 .
C16S C13S C14S 108.4(18) 2_746 2_746
C18S C13S C14S 105(2) 2_746 2_746
C17S C13S C14S 173.8(18) 2_746 2_746
C14S C13S C14S 113.5(13) . 2_746
C18S C13S C14S 6.2(15) . 2_746
C15S C13S C14S 47.1(10) 2_746 2_746
C19S C13S C14S 118.9(16) . 2_746
C16S C13S C13S 156(3) 2_746 2_746
C18S C13S C13S 56.7(15) 2_746 2_746
C17S C13S C13S 128.9(18) 2_746 2_746
C14S C13S C13S 64.8(12) . 2_746
C18S C13S C13S 42.8(17) . 2_746
C15S C13S C13S 95.4(18) 2_746 2_746
C19S C13S C13S 167(2) . 2_746
C14S C13S C13S 48.7(10) 2_746 2_746
C28 C14 C26 105.4(4) . .
C28 C14 C9 105.5(4) . .
C26 C14 C9 105.1(4) . .
C28 C14 H14B 113.3 . .
C26 C14 H14B 113.3 . .
C9 C14 H14B 113.3 . .
C18S C14S C15S 89(6) 2_746 .
C18S C14S C13S 36(6) 2_746 .
C15S C14S C13S 124.8(16) . .
C18S C14S C17S 88(6) 2_746 2_746
C15S C14S C17S 175.9(18) . 2_746
C13S C14S C17S 51.7(10) . 2_746
C18S C14S C13S 33(6) 2_746 2_746
C15S C14S C13S 58.9(12) . 2_746
C13S C14S C13S 66.5(13) . 2_746
C17S C14S C13S 117.9(14) 2_746 2_746
C18S C14S H14A 155.1 2_746 .
C15S C14S H14A 115.5 . .
C13S C14S H14A 119.6 . .
C17S C14S H14A 68.0 2_746 .
C13S C14S H14A 171.1 2_746 .
C27 C15 C30 118.7(5) . .
C27 C15 C10 128.9(5) . .
C30 C15 C10 112.4(4) . .
C14S C15S C18S 12.8(19) . 2_746
C14S C15S C16S 120(2) . .
C18S C15S C16S 108(2) 2_746 .
C14S C15S C13S 74.0(16) . 2_746
C18S C15S C13S 61.6(12) 2_746 2_746
C16S C15S C13S 46.0(15) . 2_746
C14S C15S C19S 130.6(17) . 2_746
C18S C15S C19S 118.2(18) 2_746 2_746
C16S C15S C19S 10.6(14) . 2_746
C13S C15S C19S 56.6(10) 2_746 2_746
C14S C15S H15A 122.9 . .
C18S C15S H15A 135.3 2_746 .
C16S C15S H15A 117.1 . .
C13S C15S H15A 163.1 2_746 .
C19S C15S H15A 106.5 2_746 .
C9 C16 C7 119.1(5) . .
C9 C16 H16B 120.5 . .
C7 C16 H16B 120.5 . .
C19S C16S C13S 147(5) 2_746 2_746
C19S C16S C15S 141(5) 2_746 .
C13S C16S C15S 73(2) 2_746 .
C19S C16S C17S 91(4) 2_746 .
C13S C16S C17S 56.4(14) 2_746 .
C15S C16S C17S 129(2) . .
C19S C16S H16A 17.4 2_746 .
C13S C16S H16A 163.6 2_746 .
C15S C16S H16A 123.3 . .
C17S C16S H16A 108.1 . .
C42 C17 C37 118.5(4) . .
C42 C17 C13 128.3(4) . .
C37 C17 C13 113.2(4) . .
C13S C17S C16S 50.5(14) 2_746 .
C13S C17S C14S 63.8(11) 2_746 2_746
C16S C17S C14S 114.3(16) . 2_746
C13S C17S C18S 52.1(15) 2_746 .
C16S C17S C18S 103(2) . .
C14S C17S C18S 11.8(17) 2_746 .
C13S C17S C19S 71.0(11) 2_746 2_746
C16S C17S C19S 20.6(14) . 2_746
C14S C17S C19S 134.8(14) 2_746 2_746
C18S C17S C19S 123.1(18) . 2_746
C13S C17S H17A 176.7 2_746 .
C16S C17S H17A 131.4 . .
C14S C17S H17A 114.3 2_746 .
C18S C17S H17A 125.9 . .
C19S C17S H17A 110.9 2_746 .
C28 C18 C34 118.7(5) . .
C28 C18 H18B 120.7 . .
C34 C18 H18B 120.7 . .
C14S C18S C13S 135(7) 2_746 2_746
C14S C18S C15S 78(6) 2_746 2_746
C13S C18S C15S 146(3) 2_746 2_746
C14S C18S C17S 81(6) 2_746 .
C13S C18S C17S 55.1(14) 2_746 .
C15S C18S C17S 159(3) 2_746 .
C14S C18S C13S 141(7) 2_746 .
C13S C18S C13S 80(3) 2_746 .
C15S C18S C13S 65.7(14) 2_746 .
C17S C18S C13S 135(3) . .
C14S C18S C18S 168(10) 2_746 2_746
C13S C18S C18S 45(2) 2_746 2_746
C15S C18S C18S 100.9(19) 2_746 2_746
C17S C18S C18S 100(2) . 2_746
C13S C18S C18S 35.2(10) . 2_746
C14S C18S H18A 34.2 2_746 .
C13S C18S H18A 166.9 2_746 .
C15S C18S H18A 46.4 2_746 .
C17S C18S H18A 112.8 . .
C13S C18S H18A 112.1 . .
C18S C18S H18A 147.2 2_746 .
C11 C19 C12 120.3(5) . .
C11 C19 C13 113.1(4) . .
C12 C19 C13 126.5(5) . .
C16S C19S C17S 69(3) 2_746 2_746
C16S C19S C13S 23(3) 2_746 .
C17S C19S C13S 46.2(10) 2_746 .
C16S C19S C15S 29(3) 2_746 2_746
C17S C19S C15S 97.3(13) 2_746 2_746
C13S C19S C15S 51.5(10) . 2_746
C16S C19S H19A 84.1 2_746 .
C17S C19S H19A 152.8 2_746 .
C13S C19S H19A 106.7 . .
C15S C19S H19A 55.5 2_746 .
C16S C19S H19B 123.3 2_746 .
C17S C19S H19B 86.0 2_746 .
C13S C19S H19B 109.8 . .
C15S C19S H19B 129.6 2_746 .
H19A C19S H19B 109.5 . .
C16S C19S H19C 117.1 2_746 .
C17S C19S H19C 84.8 2_746 .
C13S C19S H19C 111.9 . .
C15S C19S H19C 120.9 2_746 .
H19A C19S H19C 109.5 . .
H19B C19S H19C 109.5 . .
C8 C20 C12 121.0(5) . .
C8 C20 H20A 119.5 . .
C12 C20 H20A 119.5 . .
C21S C20S H20B 109.5 . .
C21S C20S H20C 109.5 . .
H20B C20S H20C 109.5 . .
C21S C20S H20D 109.5 . .
H20B C20S H20D 109.5 . .
H20C C20S H20D 109.5 . .
C21S C20S H28B 70.4 . .
H20B C20S H28B 162.0 . .
H20C C20S H28B 56.0 . .
H20D C20S H28B 86.8 . .
C27 C21 C24 120.4(5) . .
C27 C21 H21A 119.8 . .
C24 C21 H21A 119.8 . .
C26S C21S C20S 128.2(12) . .
C26S C21S C22S 116.3(10) . .
C20S C21S C22S 115.5(9) . .
C26S C21S H28B 159.7 . .
C20S C21S H28B 34.7 . .
C22S C21S H28B 82.3 . .
C43 C22 C28 120.8(5) . .
C43 C22 C4 125.7(5) . .
C28 C22 C4 113.5(5) . .
C23S C22S C21S 112.0(7) . .
C23S C22S H22A 124.0 . .
C21S C22S H22A 124.0 . .
C41 C23 C39 117.9(4) . .
C41 C23 C44 123.0(5) . .
C39 C23 C44 119.1(5) . .
C24S C23S C22S 119.9(6) . .
C24S C23S H23A 120.0 . .
C22S C23S H23A 120.0 . .
C21 C24 C38 119.9(5) . .
C21 C24 H24A 120.0 . .
C38 C24 H24A 120.0 . .
C25S C24S C23S 129.9(9) . .
C25S C24S H24B 115.0 . .
C23S C24S H24B 115.0 . .
C42 C25 C5 124.0(5) . .
C42 C25 C40 117.9(4) . .
C5 C25 C40 118.1(5) . .
C24S C25S C26S 112.4(12) . .
C24S C25S H25A 123.8 . .
C26S C25S H25A 123.8 . .
C32 C26 C1 121.0(4) . .
C32 C26 C14 126.6(5) . .
C1 C26 C14 112.4(4) . .
C25S C26S C21S 128.4(12) . .
C25S C26S H26A 115.8 . .
C21S C26S H26A 115.8 . .
C21 C27 C15 120.9(5) . .
C21 C27 H27A 119.6 . .
C15 C27 H27A 119.6 . .
C29S C27S H27B 109.5 . .
C29S C27S H27C 109.5 . .
H27B C27S H27C 109.5 . .
C29S C27S H27D 109.5 . .
H27B C27S H27D 109.5 . .
H27C C27S H27D 109.5 . .
C18 C28 C22 120.7(5) . .
C18 C28 C14 125.9(5) . .
C22 C28 C14 113.3(4) . .
C30S C28S H28B 119.3 . .
C44 C29 C33 123.0(5) . .
C44 C29 H29A 118.5 . .
C33 C29 H29A 118.5 . .
C27S C29S C30S 112(3) . .
C38 C30 C15 120.6(4) . .
C38 C30 C13 127.3(5) . .
C15 C30 C13 112.1(4) . .
C28S C30S C29S 115(3) . .
C28S C30S H30A 122.3 . .
C29S C30S H30A 122.3 . .
C3 C31 C9 121.0(5) . .
C3 C31 C4 125.7(5) . .
C9 C31 C4 113.2(4) . .
C26 C32 C36 123.6(4) . .
C26 C32 C39 118.9(5) . .
C36 C32 C39 117.5(4) . .
C37 C33 C29 122.9(4) . .
C37 C33 C40 119.0(5) . .
C29 C33 C40 118.1(5) . .
C6 C34 C18 120.7(5) . .
C6 C34 H34A 119.7 . .
C18 C34 H34A 119.7 . .
C7 C35 C3 119.0(5) . .
C7 C35 H35A 120.5 . .
C3 C35 H35A 120.5 . .
C5 C36 C32 122.8(5) . .
C5 C36 H36A 118.6 . .
C32 C36 H36A 118.6 . .
C33 C37 C17 121.9(4) . .
C33 C37 C10 126.3(4) . .
C17 C37 C10 111.7(4) . .
C30 C38 C24 119.5(5) . .
C30 C38 H38A 120.3 . .
C24 C38 H38A 120.3 . .
C23 C39 C40 119.8(4) . .
C23 C39 C32 120.5(5) . .
C40 C39 C32 119.7(4) . .
C33 C40 C39 119.7(4) . .
C33 C40 C25 119.8(5) . .
C39 C40 C25 120.4(4) . .
C1 C41 C23 121.8(4) . .
C1 C41 Br2 119.0(4) . .
C23 C41 Br2 119.2(3) . .
C17 C42 C25 122.8(5) . .
C17 C42 Br1 118.1(4) . .
C25 C42 Br1 119.0(4) . .
C22 C43 C6 118.8(5) . .
C22 C43 H43A 120.6 . .
C6 C43 H43A 120.6 . .
C29 C44 C23 120.4(5) . .
C29 C44 H44A 119.8 . .
C23 C44 H44A 119.8 . .
C78 C45 C54 122.8(6) . .
C78 C45 H45A 118.6 . .
C54 C45 H45A 118.6 . .
C63 C46 C59 120.5(5) . .
C63 C46 H46A 119.8 . .
C59 C46 H46A 119.8 . .
C59 C47 C86 119.8(5) . .
C59 C47 C82 126.6(5) . .
C86 C47 C82 113.5(4) . .
C87 C48 C64 121.0(5) . .
C87 C48 H48A 119.5 . .
C64 C48 H48A 119.5 . .
C77 C49 C83 122.2(5) . .
C77 C49 H49A 118.9 . .
C83 C49 H49A 118.9 . .
C71 C50 C66 122.3(5) . .
C71 C50 H50A 118.9 . .
C66 C50 H50A 118.9 . .
C64 C51 C75 119.4(5) . .
C64 C51 C76 127.3(5) . .
C75 C51 C76 113.3(4) . .
C65 C52 C73 120.9(5) . .
C65 C52 Br3 118.7(4) . .
C73 C52 Br3 120.4(4) . .
C56 C53 C84 118.4(6) . .
C56 C53 H53A 120.8 . .
C84 C53 H53A 120.8 . .
C85 C54 C45 117.9(6) . .
C85 C54 H54A 121.0 . .
C45 C54 H54A 121.0 . .
C81 C55 C66 121.1(4) . .
C81 C55 C62 119.4(4) . .
C66 C55 C62 119.4(4) . .
C53 C56 C80 121.9(5) . .
C53 C56 C74 126.6(5) . .
C80 C56 C74 111.6(5) . .
C67 C57 C81 121.9(5) . .
C67 C57 Br4 118.9(4) . .
C81 C57 Br4 119.2(4) . .
C63 C58 C86 119.5(6) . .
C63 C58 H58A 120.3 . .
C86 C58 H58A 120.3 . .
C47 C59 C46 118.7(6) . .
C47 C59 H59A 120.6 . .
C46 C59 H59A 120.6 . .
C65 C60 C83 121.9(5) . .
C65 C60 C76 112.1(4) . .
C83 C60 C76 126.1(5) . .
C88 C61 C80 120.8(6) . .
C88 C61 H61A 119.6 . .
C80 C61 H61A 119.6 . .
C73 C62 C55 120.2(4) . .
C73 C62 C83 119.9(4) . .
C55 C62 C83 119.8(4) . .
C58 C63 C46 120.8(5) . .
C58 C63 H63A 119.6 . .
C46 C63 H63A 119.6 . .
C51 C64 C48 119.1(5) . .
C51 C64 H64A 120.4 . .
C48 C64 H64A 120.4 . .
C60 C65 C52 119.7(5) . .
C60 C65 C82 113.7(4) . .
C52 C65 C82 126.6(5) . .
C72 C66 C50 122.9(5) . .
C72 C66 C55 118.5(5) . .
C50 C66 C55 118.6(4) . .
C57 C67 C72 119.5(4) . .
C57 C67 C74 127.9(5) . .
C72 C67 C74 112.6(4) . .
C69 C68 C78 119.5(6) . .
C69 C68 H68A 120.3 . .
C78 C68 H68A 120.3 . .
C68 C69 C85 121.5(5) . .
C68 C69 C74 127.2(5) . .
C85 C69 C74 111.3(4) . .
C75 C70 C87 118.5(5) . .
C75 C70 H70A 120.7 . .
C87 C70 H70A 120.7 . .
C50 C71 C73 120.9(5) . .
C50 C71 H71A 119.5 . .
C73 C71 H71A 119.5 . .
C66 C72 C67 121.4(5) . .
C66 C72 C79 126.3(5) . .
C67 C72 C79 112.2(4) . .
C62 C73 C52 119.1(4) . .
C62 C73 C71 118.6(4) . .
C52 C73 C71 122.3(5) . .
C56 C74 C67 105.7(4) . .
C56 C74 C69 107.2(4) . .
C67 C74 C69 107.5(4) . .
C56 C74 H74A 112.0 . .
C67 C74 H74A 112.0 . .
C69 C74 H74A 112.0 . .
C70 C75 C51 121.2(5) . .
C70 C75 C82 126.2(5) . .
C51 C75 C82 112.5(4) . .
C51 C76 C86 106.5(4) . .
C51 C76 C60 106.1(4) . .
C86 C76 C60 105.5(4) . .
C51 C76 H76A 112.7 . .
C86 C76 H76A 112.7 . .
C60 C76 H76A 112.7 . .
C49 C77 C81 121.4(5) . .
C49 C77 H77A 119.3 . .
C81 C77 H77A 119.3 . .
C45 C78 C68 118.3(6) . .
C45 C78 H78A 120.9 . .
C68 C78 H78A 120.9 . .
C80 C79 C85 106.2(4) . .
C80 C79 C72 104.9(4) . .
C85 C79 C72 105.2(4) . .
C80 C79 H79A 113.3 . .
C85 C79 H79A 113.3 . .
C72 C79 H79A 113.3 . .
C56 C80 C61 118.0(5) . .
C56 C80 C79 114.1(4) . .
C61 C80 C79 127.9(5) . .
C57 C81 C55 117.5(4) . .
C57 C81 C77 123.2(5) . .
C55 C81 C77 119.3(4) . .
C65 C82 C75 105.8(4) . .
C65 C82 C47 104.2(4) . .
C75 C82 C47 106.9(4) . .
C65 C82 H82A 113.1 . .
C75 C82 H82A 113.1 . .
C47 C82 H82A 113.1 . .
C60 C83 C49 123.7(4) . .
C60 C83 C62 118.5(5) . .
C49 C83 C62 117.9(4) . .
C88 C84 C53 121.1(6) . .
C88 C84 H84A 119.4 . .
C53 C84 H84A 119.4 . .
C54 C85 C69 120.1(5) . .
C54 C85 C79 125.8(5) . .
C69 C85 C79 114.1(4) . .
C58 C86 C47 120.6(5) . .
C58 C86 C76 127.2(5) . .
C47 C86 C76 112.1(4) . .
C48 C87 C70 120.8(6) . .
C48 C87 H87A 119.6 . .
C70 C87 H87A 119.6 . .
C84 C88 C61 119.8(6) . .
C84 C88 H88A 120.1 . .
C61 C88 H88A 120.1 . .

loop_
_geom_bond_atom_site_label_1
_geom_bond_atom_site_label_2
_geom_bond_distance
_geom_bond_site_symmetry_2
Br1 C42 1.915(5) .
C1 C41 1.378(6) .
C1 C26 1.411(7) .
C1 C4 1.524(7) .
N1S O2S 1.097(12) .
N1S O1S 1.235(11) .
N1S C1S 1.467(14) .
C1S C6S 1.248(10) .
C1S C2S 1.415(12) .
Br2 C41 1.901(5) .
C2 C11 1.392(6) .
C2 C8 1.400(7) .
C2 H2A 0.9300 .
C2S C3S 1.284(12) .
C2S H2SA 0.9300 .
N2S O3S 1.174(9) .
N2S O4S 1.199(8) .
N2S C7S 1.472(11) .
Br3 C52 1.898(5) .
C3 C31 1.371(6) .
C3 C35 1.391(7) .
C3 H3A 0.9300 .
C3S C4S 1.391(11) .
C3S H3SA 0.9300 .
N3S O5S 1.168(18) .
Br4 C57 1.905(5) .
C4 C31 1.516(6) .
C4 C22 1.534(6) .
C4 H4A 0.9800 .
C4S C5S 1.255(10) .
C4S H4SA 0.9300 .
C5 C36 1.348(7) .
C5 C25 1.424(6) .
C5 H5A 0.9300 .
C5S C6S 1.451(11) .
C5S H5SA 0.9300 .
C6 C34 1.375(7) .
C6 C43 1.407(7) .
C6 H6A 0.9300 .
C6S H6SA 0.9300 .
C7 C35 1.371(7) .
C7 C16 1.387(7) .
C7 H7A 0.9300 .
C7S C12S 1.275(11) .
C7S C8S 1.346(10) .
C8 C20 1.348(8) .
C8 H8A 0.9300 .
C8S C9S 1.403(10) .
C8S H8SA 0.9300 .
C9 C16 1.374(6) .
C9 C31 1.390(7) .
C9 C14 1.539(6) .
C9S C10S 1.458(13) .
C9S H9SA 0.9300 .
C10 C15 1.516(6) .
C10 C11 1.518(6) .
C10 C37 1.534(6) .
C10 H10A 0.9800 .
C10S C11S 1.253(11) .
C10S H10B 0.9300 .
C11 C19 1.375(7) .
C11S C12S 1.474(11) .
C11S H11A 0.9300 .
C12 C20 1.382(7) .
C12 C19 1.398(6) .
C12 H12A 0.9300 .
C12S H12B 0.9300 .
C13 C19 1.511(6) .
C13 C17 1.515(6) .
C13 C30 1.544(6) .
C13 H13A 0.9800 .
C13S C16S 1.08(3) 2_746
C13S C18S 1.12(3) 2_746
C13S C17S 1.16(2) 2_746
C13S C14S 1.328(17) .
C13S C18S 1.375(16) .
C13S C15S 1.43(2) 2_746
C13S C19S 1.521(17) .
C13S C14S 1.60(3) 2_746
C13S C13S 1.62(4) 2_746
C14 C28 1.518(6) .
C14 C26 1.537(6) .
C14 H14B 0.9800 .
C14S C18S 0.28(4) 2_746
C14S C15S 1.218(15) .
C14S C17S 1.336(19) 2_746
C14S C13S 1.60(3) 2_746
C14S H14A 0.9599 .
C15 C27 1.381(6) .
C15 C30 1.404(7) .
C15S C18S 1.24(3) 2_746
C15S C16S 1.311(16) .
C15S C13S 1.43(2) 2_746
C15S C19S 1.73(3) 2_746
C15S H15A 0.9602 .
C16 H16B 0.9300 .
C16S C19S 0.50(3) 2_746
C16S C13S 1.08(3) 2_746
C16S C17S 1.333(17) .
C16S H16A 0.9600 .
C17 C42 1.386(6) .
C17 C37 1.400(6) .
C17S C13S 1.16(2) 2_746
C17S C14S 1.336(19) 2_746
C17S C18S 1.353(17) .
C17S C19S 1.43(2) 2_746
C17S H17A 0.9600 .
C18 C28 1.383(6) .
C18 C34 1.393(7) .
C18 H18B 0.9300 .
C18S C14S 0.28(4) 2_746
C18S C13S 1.12(3) 2_746
C18S C15S 1.24(3) 2_746
C18S C18S 1.91(6) 2_746
C18S H18A 0.9600 .
C19S C16S 0.50(3) 2_746
C19S C17S 1.43(2) 2_746
C19S C15S 1.73(3) 2_746
C19S H19A 0.9599 .
C19S H19B 0.9601 .
C19S H19C 0.9601 .
C20 H20A 0.9300 .
C20S C21S 1.481(14) .
C20S H20B 0.9600 .
C20S H20C 0.9600 .
C20S H20D 0.9600 .
C20S H28B 0.8739 .
C21 C27 1.377(7) .
C21 C24 1.375(7) .
C21 H21A 0.9300 .
C21S C26S 1.361(15) .
C21S C22S 1.529(13) .
C22 C43 1.370(7) .
C22 C28 1.390(7) .
C22S C23S 1.372(7) .
C22S H22A 0.9300 .
C23 C41 1.411(6) .
C23 C39 1.419(7) .
C23 C44 1.433(6) .
C23S C24S 1.347(8) .
C23S H23A 0.9300 .
C24 C38 1.398(6) .
C24 H24A 0.9300 .
C24S C25S 1.278(12) .
C24S H24B 0.9300 .
C25 C42 1.403(7) .
C25 C40 1.435(7) .
C25S C26S 1.288(13) .
C25S H25A 0.9300 .
C26 C32 1.381(7) .
C26S H26A 0.9300 .
C27 H27A 0.9300 .
C27S C29S 1.51(4) .
C27S H27B 0.9600 .
C27S H27C 0.9600 .
C27S H27D 0.9600 .
C28S C30S 1.49(4) .
C28S H28B 0.9598 .
C29 C44 1.339(7) .
C29 C33 1.422(7) .
C29 H29A 0.9300 .
C29S C30S 1.53(5) .
C30 C38 1.380(6) .
C30S H30A 0.9300 .
C32 C36 1.433(7) .
C32 C39 1.436(6) .
C33 C37 1.395(7) .
C33 C40 1.424(6) .
C34 H34A 0.9300 .
C35 H35A 0.9300 .
C36 H36A 0.9300 .
C38 H38A 0.9300 .
C39 C40 1.427(6) .
C43 H43A 0.9300 .
C44 H44A 0.9300 .
C45 C78 1.376(8) .
C45 C54 1.392(7) .
C45 H45A 0.9300 .
C46 C63 1.366(8) .
C46 C59 1.394(7) .
C46 H46A 0.9300 .
C47 C59 1.367(6) .
C47 C86 1.393(7) .
C47 C82 1.547(7) .
C48 C87 1.360(8) .
C48 C64 1.386(7) .
C48 H48A 0.9300 .
C49 C77 1.346(7) .
C49 C83 1.423(7) .
C49 H49A 0.9300 .
C50 C71 1.352(7) .
C50 C66 1.419(7) .
C50 H50A 0.9300 .
C51 C64 1.380(6) .
C51 C75 1.399(7) .
C51 C76 1.526(7) .
C52 C65 1.396(6) .
C52 C73 1.425(7) .
C53 C56 1.388(7) .
C53 C84 1.393(7) .
C53 H53A 0.9300 .
C54 C85 1.370(7) .
C54 H54A 0.9300 .
C55 C81 1.414(7) .
C55 C66 1.419(6) .
C55 C62 1.435(6) .
C56 C80 1.395(7) .
C56 C74 1.521(6) .
C57 C67 1.383(6) .
C57 C81 1.401(7) .
C58 C63 1.359(7) .
C58 C86 1.364(6) .
C58 H58A 0.9300 .
C59 H59A 0.9300 .
C60 C65 1.395(7) .
C60 C83 1.405(7) .
C60 C76 1.544(6) .
C61 C88 1.389(8) .
C61 C80 1.397(7) .
C61 H61A 0.9300 .
C62 C73 1.414(7) .
C62 C83 1.442(6) .
C63 H63A 0.9300 .
C64 H64A 0.9300 .
C65 C82 1.525(7) .
C66 C72 1.379(7) .
C67 C72 1.395(7) .
C67 C74 1.523(6) .
C68 C69 1.370(7) .
C68 C78 1.391(7) .
C68 H68A 0.9300 .
C69 C85 1.388(7) .
C69 C74 1.536(7) .
C70 C75 1.368(7) .
C70 C87 1.392(7) .
C70 H70A 0.9300 .
C71 C73 1.432(6) .
C71 H71A 0.9300 .
C72 C79 1.563(6) .
C74 H74A 0.9800 .
C75 C82 1.528(6) .
C76 C86 1.533(6) .
C76 H76A 0.9800 .
C77 C81 1.426(6) .
C77 H77A 0.9300 .
C78 H78A 0.9300 .
C79 C80 1.511(7) .
C79 C85 1.529(6) .
C79 H79A 0.9800 .
C82 H82A 0.9800 .
C84 C88 1.374(8) .
C84 H84A 0.9300 .
C87 H87A 0.9300 .
C88 H88A 0.9300 .

loop_
_geom_torsion_atom_site_label_1
_geom_torsion_atom_site_label_2
_geom_torsion_atom_site_label_3
_geom_torsion_atom_site_label_4
_geom_torsion
_geom_torsion_site_symmetry_1
_geom_torsion_site_symmetry_4
O2S N1S C1S C6S 15.6(16) . .
O1S N1S C1S C6S 177.6(9) . .
O2S N1S C1S C2S -166.1(11) . .
O1S N1S C1S C2S -4.1(13) . .
C6S C1S C2S C3S -1.3(13) . .
N1S C1S C2S C3S -179.4(8) . .
C1S C2S C3S C4S 0.5(12) . .
C41 C1 C4 C31 -124.5(5) . .
C26 C1 C4 C31 56.5(5) . .
C41 C1 C4 C22 124.0(5) . .
C26 C1 C4 C22 -55.0(5) . .
C2S C3S C4S C5S 1.4(13) . .
C3S C4S C5S C6S -2.5(12) . .
C2S C1S C6S C5S 0.2(12) . .
N1S C1S C6S C5S 178.3(7) . .
C4S C5S C6S C1S 1.7(11) . .
O3S N2S C7S C12S 165.6(10) . .
O4S N2S C7S C12S -10.8(12) . .
O3S N2S C7S C8S -15.6(13) . .
O4S N2S C7S C8S 168.0(8) . .
C11 C2 C8 C20 1.1(8) . .
C12S C7S C8S C9S -5.8(14) . .
N2S C7S C8S C9S 175.5(7) . .
C7S C8S C9S C10S 5.6(12) . .
C8S C9S C10S C11S -2.3(15) . .
C8 C2 C11 C19 -1.6(7) . .
C8 C2 C11 C10 177.6(5) . .
C15 C10 C11 C19 56.1(5) . .
C37 C10 C11 C19 -56.4(5) . .
C15 C10 C11 C2 -123.1(5) . .
C37 C10 C11 C2 124.3(5) . .
C9S C10S C11S C12S -1.3(16) . .
C8S C7S C12S C11S 1.8(14) . .
N2S C7S C12S C11S -179.5(7) . .
C10S C11S C12S C7S 1.8(14) . .
C16 C9 C14 C28 124.7(5) . .
C31 C9 C14 C28 -55.1(5) . .
C16 C9 C14 C26 -124.2(5) . .
C31 C9 C14 C26 56.0(5) . .
C16S C13S C14S C18S 174(17) 2_746 2_746
C17S C13S C14S C18S 170(17) 2_746 2_746
C18S C13S C14S C18S -18(18) . 2_746
C15S C13S C14S C18S -34(18) 2_746 2_746
C19S C13S C14S C18S 171(16) . 2_746
C14S C13S C14S C18S -16(16) 2_746 2_746
C13S C13S C14S C18S -16(16) 2_746 2_746
C16S C13S C14S C15S -179(4) 2_746 .
C18S C13S C14S C15S 7(15) 2_746 .
C17S C13S C14S C15S 177(2) 2_746 .
C18S C13S C14S C15S -11(3) . .
C15S C13S C14S C15S -28(6) 2_746 .
C19S C13S C14S C15S 177.7(19) . .
C14S C13S C14S C15S -9.2(19) 2_746 .
C13S C13S C14S C15S -9.2(19) 2_746 .
C16S C13S C14S C17S 4(3) 2_746 2_746
C18S C13S C14S C17S -170(17) 2_746 2_746
C18S C13S C14S C17S 172(2) . 2_746
C15S C13S C14S C17S 155(5) 2_746 2_746
C19S C13S C14S C17S 0.4(17) . 2_746
C14S C13S C14S C17S 173.6(19) 2_746 2_746
C13S C13S C14S C17S 173.6(19) 2_746 2_746
C16S C13S C14S C13S -169(5) 2_746 2_746
C18S C13S C14S C13S 16(16) 2_746 2_746
C17S C13S C14S C13S -173.6(19) 2_746 2_746
C18S C13S C14S C13S -2(2) . 2_746
C15S C13S C14S C13S -18(4) 2_746 2_746
C19S C13S C14S C13S -173(2) . 2_746
C14S C13S C14S C13S 0.000(2) 2_746 2_746
C11 C10 C15 C27 123.6(5) . .
C37 C10 C15 C27 -123.5(5) . .
C11 C10 C15 C30 -56.7(5) . .
C37 C10 C15 C30 56.3(5) . .
C13S C14S C15S C18S -4(9) . 2_746
C17S C14S C15S C18S 27(20) 2_746 2_746
C13S C14S C15S C18S -14(10) 2_746 2_746
C18S C14S C15S C16S 15(11) 2_746 .
C13S C14S C15S C16S 11(3) . .
C17S C14S C15S C16S 42(25) 2_746 .
C13S C14S C15S C16S 1(2) 2_746 .
C18S C14S C15S C13S 14(10) 2_746 2_746
C13S C14S C15S C13S 10(2) . 2_746
C17S C14S C15S C13S 41(24) 2_746 2_746
C18S C14S C15S C19S 17(11) 2_746 2_746
C13S C14S C15S C19S 12(3) . 2_746
C17S C14S C15S C19S 44(25) 2_746 2_746
C13S C14S C15S C19S 2.6(18) 2_746 2_746
C31 C9 C16 C7 -0.6(7) . .
C14 C9 C16 C7 179.6(4) . .
C35 C7 C16 C9 -1.0(8) . .
C14S C15S C16S C19S 174(11) . 2_746
C18S C15S C16S C19S 177(12) 2_746 2_746
C13S C15S C16S C19S 176(14) 2_746 2_746
C14S C15S C16S C13S -2(3) . 2_746
C18S C15S C16S C13S 2(3) 2_746 2_746
C19S C15S C16S C13S -176(14) 2_746 2_746
C14S C15S C16S C17S -9(4) . .
C18S C15S C16S C17S -6(4) 2_746 .
C13S C15S C16S C17S -7.9(19) 2_746 .
C19S C15S C16S C17S 177(15) 2_746 .
C19 C13 C17 C42 124.9(5) . .
C30 C13 C17 C42 -122.3(5) . .
C19 C13 C17 C37 -57.1(5) . .
C30 C13 C17 C37 55.7(5) . .
C19S C16S C17S C13S -173(8) 2_746 2_746
C15S C16S C17S C13S 9(2) . 2_746
C19S C16S C17S C14S -176(6) 2_746 2_746
C13S C16S C17S C14S -3(2) 2_746 2_746
C15S C16S C17S C14S 6(4) . 2_746
C19S C16S C17S C18S -174(7) 2_746 .
C13S C16S C17S C18S -1(3) 2_746 .
C15S C16S C17S C18S 8(4) . .
C13S C16S C17S C19S 173(8) 2_746 2_746
C15S C16S C17S C19S -178(10) . 2_746
C13S C17S C18S C14S -174(11) 2_746 2_746
C16S C17S C18S C14S -172(10) . 2_746
C19S C17S C18S C14S -175(9) 2_746 2_746
C16S C17S C18S C13S 1(3) . 2_746
C14S C17S C18S C13S 174(11) 2_746 2_746
C19S C17S C18S C13S -1(3) 2_746 2_746
C13S C17S C18S C15S -179(10) 2_746 2_746
C16S C17S C18S C15S -178(9) . 2_746
C14S C17S C18S C15S -5(4) 2_746 2_746
C19S C17S C18S C15S -180(8) 2_746 2_746
C13S C17S C18S C13S -12(3) 2_746 .
C16S C17S C18S C13S -11(4) . .
C14S C17S C18S C13S 162(13) 2_746 .
C19S C17S C18S C13S -13(5) 2_746 .
C13S C17S C18S C18S -6.0(16) 2_746 2_746
C16S C17S C18S C18S -5(3) . 2_746
C14S C17S C18S C18S 168(12) 2_746 2_746
C19S C17S C18S C18S -7(4) 2_746 2_746
C16S C13S C18S C14S -26(18) 2_746 2_746
C18S C13S C18S C14S 160(19) 2_746 2_746
C17S C13S C18S C14S -154(15) 2_746 2_746
C14S C13S C18S C14S 163(16) . 2_746
C15S C13S C18S C14S -24(16) 2_746 2_746
C19S C13S C18S C14S -26(18) . 2_746
C13S C13S C18S C14S 160(19) 2_746 2_746
C16S C13S C18S C13S 173(4) 2_746 2_746
C18S C13S C18S C13S 0.000(4) 2_746 2_746
C17S C13S C18S C13S 46(10) 2_746 2_746
C14S C13S C18S C13S 3(3) . 2_746
C15S C13S C18S C13S 175(3) 2_746 2_746
C19S C13S C18S C13S 174(3) . 2_746
C14S C13S C18S C13S -160(19) 2_746 2_746
C16S C13S C18S C15S -2(3) 2_746 2_746
C18S C13S C18S C15S -175(3) 2_746 2_746
C17S C13S C18S C15S -130(10) 2_746 2_746
C14S C13S C18S C15S -172.8(16) . 2_746
C19S C13S C18S C15S -1(3) . 2_746
C14S C13S C18S C15S 24(16) 2_746 2_746
C13S C13S C18S C15S -175(3) 2_746 2_746
C16S C13S C18S C17S -177(4) 2_746 .
C18S C13S C18S C17S 10(3) 2_746 .
C17S C13S C18S C17S 55(12) 2_746 .
C14S C13S C18S C17S 12(5) . .
C15S C13S C18S C17S -175(5) 2_746 .
C19S C13S C18S C17S -176(3) . .
C14S C13S C18S C17S -151(20) 2_746 .
C13S C13S C18S C17S 10(3) 2_746 .
C16S C13S C18S C18S 173(4) 2_746 2_746
C17S C13S C18S C18S 46(10) 2_746 2_746
C14S C13S C18S C18S 3(3) . 2_746
C15S C13S C18S C18S 175(3) 2_746 2_746
C19S C13S C18S C18S 174(3) . 2_746
C14S C13S C18S C18S -160(19) 2_746 2_746
C13S C13S C18S C18S 0.000(4) 2_746 2_746
C2 C11 C19 C12 0.7(7) . .
C10 C11 C19 C12 -178.6(4) . .
C2 C11 C19 C13 -179.9(4) . .
C10 C11 C19 C13 0.8(6) . .
C20 C12 C19 C11 0.7(7) . .
C20 C12 C19 C13 -178.6(4) . .
C17 C13 C19 C11 55.8(5) . .
C30 C13 C19 C11 -56.1(5) . .
C17 C13 C19 C12 -124.8(5) . .
C30 C13 C19 C12 123.3(5) . .
C18S C13S C19S C16S 168(15) 2_746 2_746
C17S C13S C19S C16S 166(16) 2_746 2_746
C14S C13S C19S C16S 166(15) . 2_746
C18S C13S C19S C16S -4(15) . 2_746
C15S C13S C19S C16S -5(15) 2_746 2_746
C14S C13S C19S C16S -7(15) 2_746 2_746
C13S C13S C19S C16S 14(18) 2_746 2_746
C16S C13S C19S C17S -166(16) 2_746 2_746
C18S C13S C19S C17S 2(3) 2_746 2_746
C14S C13S C19S C17S -0.4(17) . 2_746
C18S C13S C19S C17S -170(3) . 2_746
C15S C13S C19S C17S -171.2(18) 2_746 2_746
C14S C13S C19S C17S -173(2) 2_746 2_746
C13S C13S C19S C17S -153(9) 2_746 2_746
C16S C13S C19S C15S 5(15) 2_746 2_746
C18S C13S C19S C15S 173(4) 2_746 2_746
C17S C13S C19S C15S 171.2(18) 2_746 2_746
C14S C13S C19S C15S 171(2) . 2_746
C18S C13S C19S C15S 1(2) . 2_746
C14S C13S C19S C15S -2.0(14) 2_746 2_746
C13S C13S C19S C15S 18(8) 2_746 2_746
C2 C8 C20 C12 0.4(9) . .
C19 C12 C20 C8 -1.2(8) . .
C31 C4 C22 C43 124.3(5) . .
C1 C4 C22 C43 -124.2(5) . .
C31 C4 C22 C28 -55.5(5) . .
C1 C4 C22 C28 56.0(5) . .
C26S C21S C22S C23S -3.3(13) . .
C20S C21S C22S C23S 174.2(9) . .
C21S C22S C23S C24S 1.2(10) . .
C27 C21 C24 C38 0.7(7) . .
C22S C23S C24S C25S 7.3(14) . .
C36 C5 C25 C42 -178.6(5) . .
C36 C5 C25 C40 0.6(7) . .
C23S C24S C25S C26S -12.2(18) . .
C41 C1 C26 C32 1.7(7) . .
C4 C1 C26 C32 -179.2(4) . .
C41 C1 C26 C14 -179.6(4) . .
C4 C1 C26 C14 -0.5(6) . .
C28 C14 C26 C32 -125.0(5) . .
C9 C14 C26 C32 123.8(5) . .
C28 C14 C26 C1 56.4(5) . .
C9 C14 C26 C1 -54.9(5) . .
C24S C25S C26S C21S 9(2) . .
C20S C21S C26S C25S -179.3(15) . .
C22S C21S C26S C25S -2(2) . .
C24 C21 C27 C15 0.7(7) . .
C30 C15 C27 C21 -2.1(7) . .
C10 C15 C27 C21 177.7(4) . .
C34 C18 C28 C22 1.3(7) . .
C34 C18 C28 C14 -178.8(4) . .
C43 C22 C28 C18 0.0(7) . .
C4 C22 C28 C18 179.7(4) . .
C43 C22 C28 C14 -180.0(4) . .
C4 C22 C28 C14 -0.2(6) . .
C26 C14 C28 C18 124.0(5) . .
C9 C14 C28 C18 -125.1(5) . .
C26 C14 C28 C22 -56.0(5) . .
C9 C14 C28 C22 54.9(5) . .
C27 C15 C30 C38 2.0(7) . .
C10 C15 C30 C38 -177.8(4) . .
C27 C15 C30 C13 -178.6(4) . .
C10 C15 C30 C13 1.6(5) . .
C19 C13 C30 C38 -126.2(5) . .
C17 C13 C30 C38 121.4(5) . .
C19 C13 C30 C15 54.5(5) . .
C17 C13 C30 C15 -57.9(5) . .
C27S C29S C30S C28S -171(3) . .
C35 C3 C31 C9 -0.1(7) . .
C35 C3 C31 C4 -178.7(4) . .
C16 C9 C31 C3 1.1(7) . .
C14 C9 C31 C3 -179.1(4) . .
C16 C9 C31 C4 179.8(4) . .
C14 C9 C31 C4 -0.3(6) . .
C1 C4 C31 C3 122.7(5) . .
C22 C4 C31 C3 -126.2(5) . .
C1 C4 C31 C9 -55.9(5) . .
C22 C4 C31 C9 55.2(5) . .
C1 C26 C32 C36 179.3(4) . .
C14 C26 C32 C36 0.8(7) . .
C1 C26 C32 C39 -0.4(7) . .
C14 C26 C32 C39 -178.9(4) . .
C44 C29 C33 C37 179.4(5) . .
C44 C29 C33 C40 0.3(7) . .
C43 C6 C34 C18 1.0(8) . .
C28 C18 C34 C6 -1.7(7) . .
C16 C7 C35 C3 1.9(8) . .
C31 C3 C35 C7 -1.3(8) . .
C25 C5 C36 C32 0.3(7) . .
C26 C32 C36 C5 179.6(5) . .
C39 C32 C36 C5 -0.7(7) . .
C29 C33 C37 C17 -178.5(4) . .
C40 C33 C37 C17 0.5(7) . .
C29 C33 C37 C10 0.2(7) . .
C40 C33 C37 C10 179.2(4) . .
C42 C17 C37 C33 -1.1(7) . .
C13 C17 C37 C33 -179.3(4) . .
C42 C17 C37 C10 -179.9(4) . .
C13 C17 C37 C10 1.8(5) . .
C15 C10 C37 C33 122.4(5) . .
C11 C10 C37 C33 -124.4(5) . .
C15 C10 C37 C17 -58.8(5) . .
C11 C10 C37 C17 54.4(5) . .
C15 C30 C38 C24 -0.6(7) . .
C13 C30 C38 C24 -179.9(4) . .
C21 C24 C38 C30 -0.8(7) . .
C41 C23 C39 C40 179.2(4) . .
C44 C23 C39 C40 0.2(6) . .
C41 C23 C39 C32 -1.1(6) . .
C44 C23 C39 C32 179.8(4) . .
C26 C32 C39 C23 0.1(6) . .
C36 C32 C39 C23 -179.6(4) . .
C26 C32 C39 C40 179.8(4) . .
C36 C32 C39 C40 0.1(6) . .
C37 C33 C40 C39 -178.1(4) . .
C29 C33 C40 C39 1.0(6) . .
C37 C33 C40 C25 0.2(6) . .
C29 C33 C40 C25 179.3(4) . .
C23 C39 C40 C33 -1.2(6) . .
C32 C39 C40 C33 179.1(4) . .
C23 C39 C40 C25 -179.5(4) . .
C32 C39 C40 C25 0.9(6) . .
C42 C25 C40 C33 -0.3(6) . .
C5 C25 C40 C33 -179.5(4) . .
C42 C25 C40 C39 178.0(4) . .
C5 C25 C40 C39 -1.2(6) . .
C26 C1 C41 C23 -2.8(7) . .
C4 C1 C41 C23 178.3(4) . .
C26 C1 C41 Br2 175.3(4) . .
C4 C1 C41 Br2 -3.6(6) . .
C39 C23 C41 C1 2.5(7) . .
C44 C23 C41 C1 -178.5(4) . .
C39 C23 C41 Br2 -175.7(3) . .
C44 C23 C41 Br2 3.4(6) . .
C37 C17 C42 C25 1.0(7) . .
C13 C17 C42 C25 178.9(4) . .
C37 C17 C42 Br1 179.0(3) . .
C13 C17 C42 Br1 -3.1(6) . .
C5 C25 C42 C17 178.9(4) . .
C40 C25 C42 C17 -0.3(7) . .
C5 C25 C42 Br1 0.9(6) . .
C40 C25 C42 Br1 -178.3(3) . .
C28 C22 C43 C6 -0.8(7) . .
C4 C22 C43 C6 179.5(4) . .
C34 C6 C43 C22 0.3(7) . .
C33 C29 C44 C23 -1.4(7) . .
C41 C23 C44 C29 -177.9(4) . .
C39 C23 C44 C29 1.1(7) . .
C78 C45 C54 C85 1.0(8) . .
C84 C53 C56 C80 1.0(7) . .
C84 C53 C56 C74 -177.5(5) . .
C86 C47 C59 C46 -0.4(7) . .
C82 C47 C59 C46 -179.2(4) . .
C63 C46 C59 C47 -0.3(8) . .
C81 C55 C62 C73 -178.5(4) . .
C66 C55 C62 C73 0.4(6) . .
C81 C55 C62 C83 1.2(6) . .
C66 C55 C62 C83 -180.0(4) . .
C86 C58 C63 C46 -0.7(8) . .
C59 C46 C63 C58 0.8(8) . .
C75 C51 C64 C48 -1.0(7) . .
C76 C51 C64 C48 179.7(4) . .
C87 C48 C64 C51 1.6(7) . .
C83 C60 C65 C52 -0.8(7) . .
C76 C60 C65 C52 179.2(4) . .
C83 C60 C65 C82 179.3(4) . .
C76 C60 C65 C82 -0.8(6) . .
C73 C52 C65 C60 -0.9(7) . .
Br3 C52 C65 C60 178.4(4) . .
C73 C52 C65 C82 179.1(5) . .
Br3 C52 C65 C82 -1.6(6) . .
C71 C50 C66 C72 179.7(5) . .
C71 C50 C66 C55 -0.8(7) . .
C81 C55 C66 C72 -1.1(6) . .
C62 C55 C66 C72 -179.9(4) . .
C81 C55 C66 C50 179.4(4) . .
C62 C55 C66 C50 0.6(6) . .
C81 C57 C67 C72 -0.4(7) . .
Br4 C57 C67 C72 176.2(4) . .
C81 C57 C67 C74 179.0(5) . .
Br4 C57 C67 C74 -4.3(6) . .
C78 C68 C69 C85 -0.1(7) . .
C78 C68 C69 C74 -178.5(5) . .
C66 C50 C71 C73 0.0(7) . .
C50 C66 C72 C67 -179.5(4) . .
C55 C66 C72 C67 1.0(7) . .
C50 C66 C72 C79 2.2(8) . .
C55 C66 C72 C79 -177.3(4) . .
C57 C67 C72 C66 -0.2(7) . .
C74 C67 C72 C66 -179.8(4) . .
C57 C67 C72 C79 178.3(4) . .
C74 C67 C72 C79 -1.3(6) . .
C55 C62 C73 C52 178.9(4) . .
C83 C62 C73 C52 -0.8(7) . .
C55 C62 C73 C71 -1.1(6) . .
C83 C62 C73 C71 179.2(4) . .
C65 C52 C73 C62 1.6(7) . .
Br3 C52 C73 C62 -177.7(3) . .
C65 C52 C73 C71 -178.3(4) . .
Br3 C52 C73 C71 2.3(6) . .
C50 C71 C73 C62 0.9(7) . .
C50 C71 C73 C52 -179.1(5) . .
C53 C56 C74 C67 120.7(5) . .
C80 C56 C74 C67 -58.0(5) . .
C53 C56 C74 C69 -124.8(5) . .
C80 C56 C74 C69 56.5(5) . .
C57 C67 C74 C56 -121.2(5) . .
C72 C67 C74 C56 58.3(5) . .
C57 C67 C74 C69 124.6(5) . .
C72 C67 C74 C69 -55.9(5) . .
C68 C69 C74 C56 121.8(5) . .
C85 C69 C74 C56 -56.7(5) . .
C68 C69 C74 C67 -125.0(5) . .
C85 C69 C74 C67 56.5(5) . .
C87 C70 C75 C51 0.9(7) . .
C87 C70 C75 C82 -178.1(4) . .
C64 C51 C75 C70 -0.2(7) . .
C76 C51 C75 C70 179.2(4) . .
C64 C51 C75 C82 178.9(4) . .
C76 C51 C75 C82 -1.7(5) . .
C64 C51 C76 C86 -123.3(5) . .
C75 C51 C76 C86 57.3(5) . .
C64 C51 C76 C60 124.6(5) . .
C75 C51 C76 C60 -54.8(5) . .
C65 C60 C76 C51 56.1(5) . .
C83 C60 C76 C51 -124.0(5) . .
C65 C60 C76 C86 -56.7(5) . .
C83 C60 C76 C86 123.3(5) . .
C83 C49 C77 C81 0.4(7) . .
C54 C45 C78 C68 -0.5(9) . .
C69 C68 C78 C45 0.0(8) . .
C66 C72 C79 C80 123.1(5) . .
C67 C72 C79 C80 -55.3(5) . .
C66 C72 C79 C85 -125.0(5) . .
C67 C72 C79 C85 56.5(5) . .
C53 C56 C80 C61 0.8(7) . .
C74 C56 C80 C61 179.5(4) . .
C53 C56 C80 C79 -178.8(4) . .
C74 C56 C80 C79 0.0(6) . .
C88 C61 C80 C56 -2.0(7) . .
C88 C61 C80 C79 177.4(5) . .
C85 C79 C80 C56 -54.9(5) . .
C72 C79 C80 C56 56.2(5) . .
C85 C79 C80 C61 125.6(5) . .
C72 C79 C80 C61 -123.3(5) . .
C67 C57 C81 C55 0.3(7) . .
Br4 C57 C81 C55 -176.3(3) . .
C67 C57 C81 C77 -179.1(4) . .
Br4 C57 C81 C77 4.3(6) . .
C66 C55 C81 C57 0.5(7) . .
C62 C55 C81 C57 179.3(4) . .
C66 C55 C81 C77 179.9(4) . .
C62 C55 C81 C77 -1.3(6) . .
C49 C77 C81 C57 179.9(5) . .
C49 C77 C81 C55 0.5(7) . .
C60 C65 C82 C75 -55.7(5) . .
C52 C65 C82 C75 124.3(5) . .
C60 C65 C82 C47 56.8(5) . .
C52 C65 C82 C47 -123.1(5) . .
C70 C75 C82 C65 -123.9(5) . .
C51 C75 C82 C65 57.1(5) . .
C70 C75 C82 C47 125.4(5) . .
C51 C75 C82 C47 -53.6(5) . .
C59 C47 C82 C65 121.9(5) . .
C86 C47 C82 C65 -57.0(5) . .
C59 C47 C82 C75 -126.4(5) . .
C86 C47 C82 C75 54.7(5) . .
C65 C60 C83 C49 -178.6(5) . .
C76 C60 C83 C49 1.5(7) . .
C65 C60 C83 C62 1.6(7) . .
C76 C60 C83 C62 -178.3(4) . .
C77 C49 C83 C60 179.7(5) . .
C77 C49 C83 C62 -0.5(7) . .
C73 C62 C83 C60 -0.8(6) . .
C55 C62 C83 C60 179.5(4) . .
C73 C62 C83 C49 179.4(4) . .
C55 C62 C83 C49 -0.3(6) . .
C56 C53 C84 C88 -1.6(8) . .
C45 C54 C85 C69 -1.1(7) . .
C45 C54 C85 C79 177.3(5) . .
C68 C69 C85 C54 0.6(7) . .
C74 C69 C85 C54 179.2(4) . .
C68 C69 C85 C79 -177.9(4) . .
C74 C69 C85 C79 0.7(6) . .
C80 C79 C85 C54 -123.9(5) . .
C72 C79 C85 C54 125.2(5) . .
C80 C79 C85 C69 54.5(5) . .
C72 C79 C85 C69 -56.4(5) . .
C63 C58 C86 C47 -0.1(7) . .
C63 C58 C86 C76 178.8(4) . .
C59 C47 C86 C58 0.6(7) . .
C82 C47 C86 C58 179.6(4) . .
C59 C47 C86 C76 -178.4(4) . .
C82 C47 C86 C76 0.5(5) . .
C51 C76 C86 C58 125.0(5) . .
C60 C76 C86 C58 -122.5(5) . .
C51 C76 C86 C47 -56.0(5) . .
C60 C76 C86 C47 56.4(5) . .
C64 C48 C87 C70 -0.9(8) . .
C75 C70 C87 C48 -0.3(7) . .
C53 C84 C88 C61 0.3(9) . .
C80 C61 C88 C84 1.5(8) . .
